data_1573025
loop_
_publ_author_name
'Liu, Binbin'
'Jin, Zhengxiong'
'Liu, Xinyue'
'Sun, Lanfei'
'Yang, Cao'
'Zhang, Lei'

_publ_section_title
;
 &#x3c0;-extended pyrenes: from an antiaromatic buckybowl to doubly curved
 nanocarbons with gulf architectures.
;
_journal_issue 40
_journal_name_full 'Chemical science'
_journal_page_first 16529
_journal_page_last 16535
_journal_paper_doi 10.1039/d4sc03460k
_journal_volume 15
_journal_year 2024
_chemical_formula_moiety 'C6 H5 Cl, 2(C68 H79)'
_chemical_formula_sum 'C142 H163 Cl'
_chemical_formula_weight 1905.16
_space_group_crystal_system monoclinic
_space_group_IT_number 14
_space_group_name_Hall '-P 2ybc'
_space_group_name_H-M_alt 'P 1 21/c 1'
_atom_sites_solution_hydrogens geom
_atom_sites_solution_primary dual
_audit_creation_date 2022-08-18
_audit_creation_method
;
Olex2 1.5
(compiled 2022.04.07 svn.rca3783a0 for OlexSys, GUI svn.r6498)
;
_audit_update_record
;
2024-05-07 deposited with the CCDC.	2024-09-16 downloaded from the CCDC.
;
_cell_angle_alpha 90
_cell_angle_beta 101.5800(10)
_cell_angle_gamma 90
_cell_formula_units_Z 4
_cell_length_a 23.7294(2)
_cell_length_b 16.10060(10)
_cell_length_c 31.9392(2)
_cell_measurement_reflns_used 49671
_cell_measurement_temperature 169.99(10)
_cell_measurement_theta_max 66.5400
_cell_measurement_theta_min 3.7400
_cell_volume 11954.23(15)
_computing_cell_refinement 'CrysAlisPro 1.171.40.78a (Rigaku OD, 2020)'
_computing_data_collection 'CrysAlisPro 1.171.40.78a (Rigaku OD, 2020)'
_computing_data_reduction 'CrysAlisPro 1.171.40.78a (Rigaku OD, 2020)'
_computing_molecular_graphics 'Olex2 1.5 (Dolomanov et al., 2009)'
_computing_publication_material 'Olex2 1.5 (Dolomanov et al., 2009)'
_computing_structure_refinement 'SHELXL 2018/3 (Sheldrick, 2015)'
_computing_structure_solution 'SHELXT 2018/2 (Sheldrick, 2018)'
_diffrn_ambient_environment N~2~
_diffrn_ambient_temperature 169.99(10)
_diffrn_detector 'Hybrid Pixel Array Detector'
_diffrn_detector_area_resol_mean 10.0000
_diffrn_measured_fraction_theta_full 0.983
_diffrn_measured_fraction_theta_max 0.983
_diffrn_measurement_details
;
List of Runs (angles in degrees, time in seconds):

  # Type    Start    End  Width  t~exp~   \w     \q     \k     \f   Frames
#--------------------------------------------------------------------------
  1  \w     52.00 132.00   0.50    3.00    --   43.40  55.00  30.00  160
  2  \w    -11.00 132.00   0.50    3.00    --   43.40  28.00 150.00  286
  3  \w    105.00 132.00   0.50    3.00    --   43.40  55.00  60.00   54
  4  \w    -45.00 -19.00   0.50    3.00    --   43.40  55.00  60.00   52
  5  \w     33.00  59.00   0.50    3.00    --   43.40  55.00  60.00   52
  6  \w      1.00 119.00   0.50   10.00    --   90.00  46.00 -30.00  236
  7  \w    116.00 176.00   0.50   10.00    --   90.00  37.00  60.00  120
  8  \w    129.00 166.00   0.50   10.00    --   90.00  46.00  30.00   74
  9  \w     33.00  61.00   0.50   10.00    --   90.00  37.00  60.00   56
 10  \w    102.00 129.00   0.50   10.00    --   90.00  37.00 120.00   54
 11  \w     35.00  67.00   0.50   10.00    --   90.00   9.00 -30.00   64
 12  \w      8.00  52.00   0.50   10.00    --   90.00  28.00 -30.00   88
 13  \w      2.00  33.00   0.50   10.00    --   90.00  46.00 -60.00   62
 14  \w     76.00 107.00   0.50   10.00    --   90.00  46.00 -60.00   62
 15  \w    125.00 179.00   0.50   10.00    --   90.00  46.00   0.00  108
 16  \w     25.00  78.00   0.50   10.00    --   90.00  37.00 120.00  106
 17  \w    122.00 152.00   0.50   10.00    --   90.00  28.00 -90.00   60
 18  \w     36.00 105.00   0.50   10.00    --   90.00  46.00   0.00  138
 19  \w     83.00 111.00   0.50   10.00    --   90.00  28.00 -90.00   56
 20  \w     20.00  75.00   0.50   10.00    --   90.00  46.00 -90.00  110
 21  \w    152.00 178.00   0.50   10.00    --   90.00  46.00 -90.00   52
 22  \w    123.00 166.00   0.50   10.00    --   90.00  46.00  60.00   86
 23  \w    125.00 168.00   0.50   10.00    --   90.00  46.00 -60.00   86
 24  \w    122.00 147.00   0.50   10.00    --   90.00   9.00 -30.00   50
 25  \w    135.00 162.00   0.50   10.00    --   90.00  46.00 -30.00   54
 26  \w    131.00 167.00   0.50   10.00    --   90.00  28.00 -30.00   72
 27  \w      3.00  29.00   0.50   10.00    --   90.00   9.00-180.00   52
 28  \w     48.00  74.00   0.50   10.00    --   90.00   9.00   0.00   52
 29  \w    122.00 169.00   0.50   10.00    --   90.00  37.00-180.00   94
 30  \w      3.00  45.00   0.50   10.00    --   90.00  37.00 -60.00   84
 31  \w     45.00  70.00   0.50   10.00    --   90.00  46.00  30.00   50
 32  \w      2.00 159.00   0.50   10.00    --   90.00  45.00 -99.55  314
 33  \w    -41.00 -13.00   0.50    3.00    --   43.20  55.00-150.00   56
 34  \w     73.00 133.00   0.50    3.00    --   43.20  55.00-150.00  120
 35  \w     31.00  58.00   0.50    3.00    --   43.20  55.00 -90.00   54
 36  \w     17.00  51.00   0.50    3.00    --   43.20  55.00-150.00   68
 37  \w    107.00 133.00   0.50    3.00    --   43.20  55.00 -60.00   52
 38  \w    -34.00  -8.00   0.50    3.00    --   43.20  55.00 -90.00   52
 39  \w     59.00 100.00   0.50   10.00    --   90.00  46.00-180.00   82
 40  \w    104.00 176.00   0.50   10.00    --   90.00  46.00 150.00  144
 41  \w     25.00  51.00   0.50   10.00    --   90.00  44.00 -75.40   52
 42  \w     78.00 115.00   0.50   10.00    --   90.00  46.00-150.00   74
 43  \w    142.00 172.00   0.50   10.00    --   90.00  46.00-150.00   60
 44  \w    141.00 166.00   0.50   10.00    --   90.00  46.00-120.00   50
 45  \w      1.00  30.00   0.50   10.00    --   90.00  46.00  90.00   58
 46  \w    140.00 178.00   0.50   10.00    --   90.00  46.00  90.00   76
 47  \w    135.00 160.00   0.50   10.00    --   90.00  46.00 120.00   50
 48  \w     57.00  82.00   0.50   10.00    --   90.00  46.00 150.00   50
 49  \w    154.00 179.00   0.50   10.00    --   90.00  18.00  30.00   50
 50  \w     89.00 115.00   0.50   10.00    --   90.00  18.00-180.00   52
 51  \w    125.00 150.00   0.50   10.00    --   90.00  28.00 120.00   50
 52  \w     12.00  57.00   0.50   10.00    --   90.00  37.00-150.00   90
 53  \w    121.00 169.00   0.50   10.00    --   90.00  37.00-150.00   96
 54  \w     18.00  44.00   0.50   10.00    --   90.00  18.00 -90.00   52
 55  \w     77.00 133.00   0.50   10.00    --   90.00  18.00 -90.00  112
 56  \w     24.00  50.00   0.50   10.00    --   90.00  18.00 -30.00   52
 57  \w     73.00 106.00   0.50   10.00    --   90.00  18.00 -30.00   66
 58  \w    143.00 168.00   0.50   10.00    --   90.00  18.00 -30.00   50
 59  \w    101.00 127.00   0.50   10.00    --   90.00  46.00 120.00   52
 60  \w    151.00 177.00   0.50   10.00    --   90.00   0.00-180.00   52
 61  \w     19.00  55.00   0.50   10.00    --   90.00   9.00 150.00   72
 62  \w     81.00 106.00   0.50   10.00    --   90.00  37.00 -90.00   50
 63  \w    100.00 147.00   0.50   10.00    --   90.00  37.00-120.00   94
 64  \w     84.00 126.00   0.50   10.00    --   90.00   0.00-180.00   84
 65  \w    144.00 171.00   0.50   10.00    --   90.00  37.00 -90.00   54
 66  \w     12.00  38.00   0.50   10.00    --   90.00  18.00-180.00   52
 67  \w     13.00  47.00   0.50   10.00    --   90.00  37.00-120.00   68
 68  \w     30.00  56.00   0.50   10.00    --   90.00  18.00  30.00   52
 69  \w    120.00 178.00   0.50   10.00    --   90.00  46.00-180.00  116
 70  \w    150.00 175.00   0.50   10.00    --   90.00  28.00-150.00   50
 71  \w    132.00 158.00   0.50   10.00    --   90.00  44.00 -75.40   52
 72  \w     12.00  37.00   0.50   10.00    --   90.00  37.00 -30.00   50
 73  \w    138.00 163.00   0.50   10.00    --   90.00  37.00  90.00   50
 74  \w    115.00 141.00   0.50   10.00    --   90.00  46.00 -90.00   52
 75  \w    129.00 177.00   0.50   10.00    --   90.00  54.00  21.56   96
 76  \w      5.00  30.00   0.50   10.00    --   90.00  54.00  21.56   50
;
_diffrn_measurement_device 'four-circle diffractometer'
_diffrn_measurement_device_type 'XtaLAB AFC11 (RINC): quarter-chi single'
_diffrn_measurement_method '\w scans'
_diffrn_orient_matrix_type 'CrysAlisPro convention (1999,Acta A55,543-557)'
_diffrn_orient_matrix_UB_11 -0.0344963000
_diffrn_orient_matrix_UB_12 0.0275682000
_diffrn_orient_matrix_UB_13 -0.0439022000
_diffrn_orient_matrix_UB_21 -0.0002527000
_diffrn_orient_matrix_UB_22 0.0900053000
_diffrn_orient_matrix_UB_23 0.0163572000
_diffrn_orient_matrix_UB_31 0.0565876000
_diffrn_orient_matrix_UB_32 0.0172627000
_diffrn_orient_matrix_UB_33 -0.0151080000
_diffrn_radiation_monochromator mirror
_diffrn_radiation_probe x-ray
_diffrn_radiation_type 'Cu K\a'
_diffrn_radiation_wavelength 1.54184
_diffrn_reflns_av_R_equivalents 0.1340
_diffrn_reflns_av_unetI/netI 0.0650
_diffrn_reflns_Laue_measured_fraction_full 0.983
_diffrn_reflns_Laue_measured_fraction_max 0.983
_diffrn_reflns_limit_h_max 27
_diffrn_reflns_limit_h_min -25
_diffrn_reflns_limit_k_max 19
_diffrn_reflns_limit_k_min -18
_diffrn_reflns_limit_l_max 37
_diffrn_reflns_limit_l_min -38
_diffrn_reflns_number 236795
_diffrn_reflns_point_group_measured_fraction_full 0.983
_diffrn_reflns_point_group_measured_fraction_max 0.983
_diffrn_reflns_theta_full 66.790
_diffrn_reflns_theta_max 66.790
_diffrn_reflns_theta_min 3.474
_diffrn_source 'Rotating-anode X-ray tube'
_diffrn_source_type 'Rigaku (Cu) X-ray Source'
_exptl_absorpt_coefficient_mu 0.640
_exptl_absorpt_correction_T_max 1.00000
_exptl_absorpt_correction_T_min 0.47508
_exptl_absorpt_correction_type multi-scan
_exptl_absorpt_process_details
;
CrysAlisPro 1.171.40.78a (Rigaku Oxford Diffraction, 2020)
Empirical absorption correction using spherical harmonics,
 implemented in SCALE3 ABSPACK scaling algorithm.
;
_exptl_crystal_colour 'metallic dark yellow'
_exptl_crystal_density_diffrn 1.059
_exptl_crystal_description plate
_exptl_crystal_F_000 4128
_exptl_crystal_size_max 0.36
_exptl_crystal_size_mid 0.28
_exptl_crystal_size_min 0.021
_refine_diff_density_max 0.515
_refine_diff_density_min -0.640
_refine_diff_density_rms 0.046
_refine_ls_extinction_method none
_refine_ls_goodness_of_fit_ref 1.035
_refine_ls_hydrogen_treatment constr
_refine_ls_matrix_type full
_refine_ls_number_parameters 1624
_refine_ls_number_reflns 20853
_refine_ls_number_restraints 1122
_refine_ls_restrained_S_all 1.056
_refine_ls_R_factor_all 0.0900
_refine_ls_R_factor_gt 0.0701
_refine_ls_shift/su_max 0.001
_refine_ls_shift/su_mean 0.000
_refine_ls_structure_factor_coef Fsqd
_refine_ls_weighting_details 'w=1/[\s^2^(Fo^2^)+(0.1321P)^2^+2.7046P] where P=(Fo^2^+2Fc^2^)/3'
_refine_ls_weighting_scheme calc
_refine_ls_wR_factor_gt 0.2011
_refine_ls_wR_factor_ref 0.2191
_reflns_Friedel_coverage 0.000
_reflns_number_gt 15428
_reflns_number_total 20853
_reflns_threshold_expression 'I > 2\s(I)'
_cod_data_source_file d4sc03460k2.cif
_cod_data_source_block lbb2_sq
_cod_original_cell_volume 11954.24(15)
_cod_database_code 1573025
_shelx_shelxl_version_number 2018/3
_chemical_oxdiff_formula CH
_chemical_oxdiff_usercomment CH
_shelx_space_group_comment
;
The symmetry employed for this shelxl refinement is uniquely defined
by the following loop, which should always be used as a source of
symmetry information in preference to the above space-group names.
They are only intended as comments.
;
_olex2_refinement_description
;
1. Fixed Uiso
 At 1.2 times of:
  All C(H) groups, All C(H,H) groups
 At 1.5 times of:
  All C(H,H,H) groups
2. Restrained distances
 C37-C39 = C38-C37 = C40-C37 = C40-C41 = C42-C41 = C43A-C41 = C44-C41 = C39A-
 C37A = C38A-C37A = C40A-C37A = C41A-C40A = C41A-C44A = C42A-C41A = C41A-C43
 1.54 with sigma of 0.01
 C54-C53 = C55-C53 = C56-C53 = C56-C57 = C60-C57 = C58-C57 = C59-C57 = C54A-
 C53A = C55A-C53A = C56A-C53A = C57A-C56A = C60A-C57A = C59A-C57A = C58A-C57A
 1.54 with sigma of 0.01
 C115-C113 = C114-C113 = C116-C113 = C116-C117 = C119-C117 = C120-C117 = C118-
 C117 = C1G-C1A = C1G-C1C = C1G-C1B = C1H-C1B = C1H-C1E = C1H-C1D = C1H-C1F
 1.54 with sigma of 0.01
 C112-C109 = C110-C109 = C111-C109 = C1K-C109 = C1I-C109 = C1J-C109
 1.54 with sigma of 0.01
 C138-C137 = C139-C138 = C140-C139 = C141-C140 = C142-C141 = C142-C137
 1.39 with sigma of 0.01
 C1N-C125 = C1M-C125 = C1L-C125
 1.54 with sigma of 0.01
 C60A-C58A
 2.5 with sigma of 0.02
 C59A-C60A
 2.5 with sigma of 0.02
 C59A-C58A
 2.5 with sigma of 0.02
 C1D-C1F
 2.5 with sigma of 0.02
 C1E-C1D
 2.5 with sigma of 0.02
 C1F-C1E
 2.5 with sigma of 0.02
 C1L-C1M
 2.5 with sigma of 0.02
 C1M-C1N
 2.5 with sigma of 0.02
 C1L-C1N
 2.5 with sigma of 0.02
 C41-C42 \\sim C41A-C42
 with sigma of 0.02
 C41-C40 \\sim C41A-C40
 with sigma of 0.02
 C41-C43A \\sim C41A-C43A
 with sigma of 0.02
 C41-C44 \\sim C41A-C44
 with sigma of 0.02
3. Uiso/Uaniso restraints and constraints
C37 \\sim C38 \\sim C39 \\sim C40 \\sim C41 \\sim C42 \\sim C43A \\sim C44
\\sim C37A \\sim C38A \\sim C39A \\sim C40A \\sim C41A \\sim C42A \\sim C43
\\sim C44A: within 1.7A with sigma of 0.02 and sigma for terminal atoms of 0.04
within 1.7A
C53 \\sim C54 \\sim C55 \\sim C56 \\sim C57 \\sim C58 \\sim C59 \\sim C60 \\sim
C53A \\sim C54A \\sim C55A \\sim C56A \\sim C57A \\sim C58A \\sim C59A \\sim
C60A: within 1.7A with sigma of 0.02 and sigma for terminal atoms of 0.04
within 1.7A
C113 \\sim C114 \\sim C115 \\sim C116 \\sim C117 \\sim C118 \\sim C119 \\sim
C120 \\sim C1A \\sim C1B \\sim C1C \\sim C1D \\sim C1E \\sim C1F \\sim C1G
\\sim C1H: within 1.7A with sigma of 0.02 and sigma for terminal atoms of 0.04
within 1.7A
C109 \\sim C110 \\sim C111 \\sim C112 \\sim C1I \\sim C1J \\sim C1K: within
1.7A with sigma of 0.02 and sigma for terminal atoms of 0.04 within 1.7A
C125 \\sim C126 \\sim C127 \\sim C128 \\sim C1L \\sim C1M \\sim C1N: within
1.7A with sigma of 0.02 and sigma for terminal atoms of 0.04 within 1.7A
Uanis(C41) \\sim Ueq, Uanis(C42) \\sim Ueq, Uanis(C40) \\sim Ueq, Uanis(C43A)
\\sim Ueq, Uanis(C44) \\sim Ueq, Uanis(C40A) \\sim Ueq, Uanis(C44A) \\sim Ueq,
Uanis(C43) \\sim Ueq, Uanis(C42A) \\sim Ueq, Uanis(C41A) \\sim Ueq, Uanis(C39)
\\sim Ueq, Uanis(C37) \\sim Ueq, Uanis(C38) \\sim Ueq, Uanis(C38A) \\sim Ueq,
Uanis(C39A) \\sim Ueq, Uanis(C37A) \\sim Ueq: with sigma of 0.01 and sigma for
terminal atoms of 0.02
Uanis(C53) \\sim Ueq, Uanis(C55) \\sim Ueq, Uanis(C57) \\sim Ueq, Uanis(C54)
\\sim Ueq, Uanis(C56) \\sim Ueq, Uanis(C60) \\sim Ueq, Uanis(C58) \\sim Ueq,
Uanis(C59) \\sim Ueq, Uanis(C54A) \\sim Ueq, Uanis(C57A) \\sim Ueq, Uanis(C56A)
\\sim Ueq, Uanis(C53A) \\sim Ueq, Uanis(C60A) \\sim Ueq, Uanis(C55A) \\sim Ueq,
Uanis(C59A) \\sim Ueq, Uanis(C58A) \\sim Ueq: with sigma of 0.01 and sigma for
terminal atoms of 0.02
Uanis(C113) \\sim Ueq, Uanis(C117) \\sim Ueq, Uanis(C114) \\sim Ueq,
Uanis(C116) \\sim Ueq, Uanis(C118) \\sim Ueq, Uanis(C119) \\sim Ueq,
Uanis(C115) \\sim Ueq, Uanis(C120) \\sim Ueq, Uanis(C1A) \\sim Ueq, Uanis(C1B)
\\sim Ueq, Uanis(C1C) \\sim Ueq, Uanis(C1D) \\sim Ueq, Uanis(C1E) \\sim Ueq,
Uanis(C1F) \\sim Ueq, Uanis(C1G) \\sim Ueq, Uanis(C1H) \\sim Ueq: with sigma of
0.01 and sigma for terminal atoms of 0.02
Uanis(C109) \\sim Ueq, Uanis(C111) \\sim Ueq, Uanis(C110) \\sim Ueq,
Uanis(C112) \\sim Ueq, Uanis(C1I) \\sim Ueq, Uanis(C1J) \\sim Ueq, Uanis(C1K)
\\sim Ueq: with sigma of 0.01 and sigma for terminal atoms of 0.02
Uanis(C125) \\sim Ueq, Uanis(C127) \\sim Ueq, Uanis(C128) \\sim Ueq, Uanis(C1L)
\\sim Ueq, Uanis(C1M) \\sim Ueq, Uanis(C1N) \\sim Ueq, Uanis(C126) \\sim Ueq:
with sigma of 0.01 and sigma for terminal atoms of 0.02
4. Others
 Sof(C37A)=Sof(C38A)=Sof(H38D)=Sof(H38E)=Sof(H38F)=Sof(C39A)=Sof(H39D)=
 Sof(H39E)=Sof(H39F)=Sof(C40A)=Sof(H40C)=Sof(H40D)=Sof(C42A)=Sof(H42D)=
 Sof(H42E)=Sof(H42F)=Sof(C43)=Sof(H43D)=Sof(H43E)=Sof(H43F)=Sof(C44A)=Sof(H44D)=
 Sof(H44E)=Sof(H44F)=1-FVAR(1)
 Sof(C37)=Sof(C38)=Sof(H38A)=Sof(H38B)=Sof(H38C)=Sof(C39)=Sof(H39A)=Sof(H39B)=
 Sof(H39C)=Sof(C40)=Sof(H40A)=Sof(H40B)=Sof(C42)=Sof(H42A)=Sof(H42B)=Sof(H42C)=
 Sof(C43A)=Sof(H43A)=Sof(H43B)=Sof(H43C)=Sof(C44)=Sof(H44A)=Sof(H44B)=Sof(H44C)=
 FVAR(1)
 Sof(C41A)=Sof(C53A)=Sof(C54A)=Sof(H54D)=Sof(H54E)=Sof(H54F)=Sof(C55A)=
 Sof(H55D)=Sof(H55E)=Sof(H55F)=Sof(C56A)=Sof(H56C)=Sof(H56D)=Sof(C57A)=
 Sof(C58A)=Sof(H58D)=Sof(H58E)=Sof(H58F)=Sof(C59A)=Sof(H59D)=Sof(H59E)=
 Sof(H59F)=Sof(C60A)=Sof(H60D)=Sof(H60E)=Sof(H60F)=1-FVAR(2)
 Sof(C41)=Sof(C53)=Sof(C54)=Sof(H54A)=Sof(H54B)=Sof(H54C)=Sof(C55)=Sof(H55A)=
 Sof(H55B)=Sof(H55C)=Sof(C56)=Sof(H56A)=Sof(H56B)=Sof(C57)=Sof(C58)=Sof(H58A)=
 Sof(H58B)=Sof(H58C)=Sof(C59)=Sof(H59A)=Sof(H59B)=Sof(H59C)=Sof(C60)=Sof(H60A)=
 Sof(H60B)=Sof(H60C)=FVAR(2)
 Sof(C1A)=Sof(H1AA)=Sof(H1AB)=Sof(H1AC)=Sof(C1B)=Sof(H1BA)=Sof(H1BB)=Sof(C1C)=
 Sof(H1CA)=Sof(H1CB)=Sof(H1CC)=Sof(C1D)=Sof(H1DA)=Sof(H1DB)=Sof(H1DC)=Sof(C1E)=
 Sof(H1EA)=Sof(H1EB)=Sof(H1EC)=Sof(C1F)=Sof(H1FA)=Sof(H1FB)=Sof(H1FC)=Sof(C1G)=
 Sof(C1H)=1-FVAR(3)
 Sof(C113)=Sof(C114)=Sof(H11J)=Sof(H11K)=Sof(H11L)=Sof(C115)=Sof(H11M)=
 Sof(H11N)=Sof(H11O)=Sof(C116)=Sof(H11P)=Sof(H11Q)=Sof(C117)=Sof(C118)=
 Sof(H11R)=Sof(H11S)=Sof(H11T)=Sof(C119)=Sof(H11U)=Sof(H11V)=Sof(H11W)=
 Sof(C120)=Sof(H12R)=Sof(H12S)=Sof(H12T)=FVAR(3)
 Sof(C1I)=Sof(H1IA)=Sof(H1IB)=Sof(H1IC)=Sof(C1J)=Sof(H1JA)=Sof(H1JB)=Sof(H1JC)=
 Sof(C1K)=Sof(H1KA)=Sof(H1KB)=Sof(H1KC)=1-FVAR(4)
 Sof(C110)=Sof(H11A)=Sof(H11B)=Sof(H11C)=Sof(C111)=Sof(H11D)=Sof(H11E)=
 Sof(H11F)=Sof(C112)=Sof(H11G)=Sof(H11H)=Sof(H11I)=FVAR(4)
 Sof(C1L)=Sof(H1LA)=Sof(H1LB)=Sof(H1LC)=Sof(C1M)=Sof(H1MA)=Sof(H1MB)=Sof(H1MC)=
 Sof(C1N)=Sof(H1NA)=Sof(H1NB)=Sof(H1NC)=1-FVAR(5)
 Sof(C126)=Sof(H12I)=Sof(H12J)=Sof(H12K)=Sof(C127)=Sof(H12L)=Sof(H12M)=
 Sof(H12N)=Sof(C128)=Sof(H12O)=Sof(H12P)=Sof(H12Q)=FVAR(5)
5.a Secondary CH2 refined with riding coordinates:
 C48(H48A,H48B), C64(H64A,H64B), C40(H40A,H40B), C56(H56A,H56B), C40A(H40C,
 H40D), C56A(H56C,H56D), C108(H10G,H10H), C124(H12G,H12H), C132(H13G,H13H),
 C116(H11P,H11Q), C1B(H1BA,H1BB)
5.b Aromatic/amide H refined with riding coordinates:
 C138(H138), C139(H139), C140(H140), C141(H141), C142(H142), C5(H5), C9(H9),
 C10(H10), C12(H12), C15(H15), C17(H17), C20(H20), C22(H22), C25(H25), C27(H27),
  C28(H28), C73(H73), C77(H77), C78(H78), C80(H80), C83(H83), C85(H85),
 C88(H88), C90(H90), C93(H93), C95(H95), C96(H96)
5.c Idealised Me refined as rotating group:
 C46(H46A,H46B,H46C), C47(H47A,H47B,H47C), C50(H50A,H50B,H50C), C51(H51A,H51B,
 H51C), C52(H52A,H52B,H52C), C62(H62A,H62B,H62C), C63(H63A,H63B,H63C), C66(H66A,
 H66B,H66C), C67(H67A,H67B,H67C), C68(H68A,H68B,H68C), C38(H38A,H38B,H38C),
 C39(H39A,H39B,H39C), C42(H42A,H42B,H42C), C43A(H43A,H43B,H43C), C44(H44A,H44B,
 H44C), C54(H54A,H54B,H54C), C55(H55A,H55B,H55C), C58(H58A,H58B,H58C), C59(H59A,
 H59B,H59C), C60(H60A,H60B,H60C), C38A(H38D,H38E,H38F), C39A(H39D,H39E,H39F),
 C42A(H42D,H42E,H42F), C43(H43D,H43E,H43F), C44A(H44D,H44E,H44F), C54A(H54D,
 H54E,H54F), C55A(H55D,H55E,H55F), C58A(H58D,H58E,H58F), C59A(H59D,H59E,H59F),
 C60A(H60D,H60E,H60F), C106(H10A,H10B,H10C), C107(H10D,H10E,H10F), C122(H12A,
 H12B,H12C), C123(H12D,H12E,H12F), C126(H12I,H12J,H12K), C127(H12L,H12M,H12N),
 C128(H12O,H12P,H12Q), C130(H13A,H13B,H13C), C131(H13D,H13E,H13F), C134(H13I,
 H13J,H13K), C135(H13L,H13M,H13N), C136(H13O,H13P,H13Q), C110(H11A,H11B,H11C),
 C111(H11D,H11E,H11F), C112(H11G,H11H,H11I), C114(H11J,H11K,H11L), C115(H11M,
 H11N,H11O), C118(H11R,H11S,H11T), C119(H11U,H11V,H11W), C120(H12R,H12S,H12T),
 C1A(H1AA,H1AB,H1AC), C1C(H1CA,H1CB,H1CC), C1D(H1DA,H1DB,H1DC), C1E(H1EA,H1EB,
 H1EC), C1F(H1FA,H1FB,H1FC), C1I(H1IA,H1IB,H1IC), C1J(H1JA,H1JB,H1JC), C1K(H1KA,
 H1KB,H1KC), C1L(H1LA,H1LB,H1LC), C1M(H1MA,H1MB,H1MC), C1N(H1NA,H1NB,H1NC)
;
_olex2_submission_special_instructions 'No special instructions were received'
_oxdiff_exptl_absorpt_empirical_details
;
Empirical correction (ABSPACK) includes:
- Absorption correction using spherical harmonics
- Frame scaling
;
_oxdiff_exptl_absorpt_empirical_full_max 3.198
_oxdiff_exptl_absorpt_empirical_full_min 0.189

loop_
_space_group_symop_operation_xyz
'x, y, z'
'-x, y+1/2, -z+1/2'
'-x, -y, -z'
'x, -y-1/2, z-1/2'

loop_
_atom_site_label
_atom_site_type_symbol
_atom_site_fract_x
_atom_site_fract_y
_atom_site_fract_z
_atom_site_U_iso_or_equiv
_atom_site_adp_type
_atom_site_occupancy
_atom_site_site_symmetry_order
_atom_site_calc_flag
_atom_site_refinement_flags_posn
_atom_site_refinement_flags_adp
_atom_site_refinement_flags_occupancy
_atom_site_disorder_assembly
_atom_site_disorder_group
Cl1 Cl 0.33200(7) 0.71030(10) 0.67353(6) 0.1651(6) Uani 1 1 d . . . . .
C137 C 0.29601(16) 0.6456(2) 0.70134(11) 0.0954(10) Uani 1 1 d D . . . .
C138 C 0.23957(17) 0.6290(3) 0.68549(13) 0.1024(11) Uani 1 1 d D . . . .
H138 H 0.221851 0.652745 0.659657 0.123 Uiso 1 1 calc R U . . .
C139 C 0.2086(2) 0.5791(3) 0.70609(17) 0.1220(14) Uani 1 1 d D . . . .
H139 H 0.169435 0.571732 0.695723 0.146 Uiso 1 1 calc R U . . .
C140 C 0.2348(3) 0.5407(4) 0.7414(2) 0.1491(19) Uani 1 1 d D . . . .
H140 H 0.213796 0.504961 0.755284 0.179 Uiso 1 1 calc R U . . .
C141 C 0.2927(3) 0.5528(4) 0.75786(16) 0.154(2) Uani 1 1 d D . . . .
H141 H 0.310543 0.524401 0.782308 0.185 Uiso 1 1 calc R U . . .
C142 C 0.32441(18) 0.6078(3) 0.73768(13) 0.1181(14) Uani 1 1 d D . . . .
H142 H 0.363125 0.618176 0.748601 0.142 Uiso 1 1 calc R U . . .
C1 C -0.03608(9) 0.44658(14) 0.53687(7) 0.0496(5) Uani 1 1 d . . . . .
C2 C -0.02608(9) 0.48104(16) 0.49987(7) 0.0537(5) Uani 1 1 d . . . . .
C3 C -0.06871(9) 0.48612(14) 0.46427(7) 0.0498(5) Uani 1 1 d . . . . .
C4 C -0.12441(9) 0.46222(13) 0.46515(6) 0.0457(5) Uani 1 1 d . . . . .
C5 C -0.13605(9) 0.43056(13) 0.50416(6) 0.0459(5) Uani 1 1 d . . . . .
H5 H -0.173368 0.415670 0.505925 0.055 Uiso 1 1 calc R U . . .
C6 C -0.09070(9) 0.42172(13) 0.54041(6) 0.0460(5) Uani 1 1 d . . . . .
C7 C -0.08363(9) 0.40261(13) 0.58710(6) 0.0462(5) Uani 1 1 d . . . . .
C8 C -0.12642(9) 0.38966(13) 0.61200(6) 0.0464(5) Uani 1 1 d . . . . .
C9 C -0.18341(9) 0.36535(14) 0.59456(7) 0.0507(5) Uani 1 1 d . . . . .
H9 H -0.194144 0.355620 0.565337 0.061 Uiso 1 1 calc R U . . .
C10 C -0.22301(10) 0.35588(16) 0.61974(8) 0.0598(6) Uani 1 1 d . . . . .
H10 H -0.259961 0.338265 0.607469 0.072 Uiso 1 1 calc R U . . .
C11 C -0.20919(11) 0.37219(19) 0.66396(8) 0.0671(7) Uani 1 1 d . . . . .
C12 C -0.15389(11) 0.39514(18) 0.68086(7) 0.0626(6) Uani 1 1 d . . . . .
H12 H -0.144128 0.405906 0.710031 0.075 Uiso 1 1 calc R U . . .
C13 C -0.11086(9) 0.40341(14) 0.65656(7) 0.0496(5) Uani 1 1 d . . . . .
C14 C -0.05142(9) 0.42226(13) 0.67640(7) 0.0484(5) Uani 1 1 d . . . . .
C15 C -0.03678(10) 0.44929(14) 0.71902(7) 0.0524(5) Uani 1 1 d . . . . .
H15 H -0.065774 0.455932 0.734484 0.063 Uiso 1 1 calc R U . . .
C16 C 0.01899(10) 0.46619(14) 0.73854(7) 0.0526(5) Uani 1 1 d . . . . .
C17 C 0.06185(10) 0.44468(14) 0.71590(7) 0.0511(5) Uani 1 1 d . . . . .
H17 H 0.100008 0.449214 0.730038 0.061 Uiso 1 1 calc R U . . .
C18 C 0.05127(9) 0.41743(14) 0.67433(6) 0.0475(5) Uani 1 1 d . . . . .
C19 C 0.10423(9) 0.38033(14) 0.66142(6) 0.0474(5) Uani 1 1 d . . . . .
C20 C 0.12489(10) 0.31046(16) 0.68438(8) 0.0574(6) Uani 1 1 d . . . . .
H20 H 0.100422 0.282601 0.698991 0.069 Uiso 1 1 calc R U . . .
C21 C 0.18063(11) 0.27874(17) 0.68707(9) 0.0662(7) Uani 1 1 d . . . . .
C22 C 0.21738(10) 0.32548(17) 0.66874(8) 0.0625(6) Uani 1 1 d . . . . .
H22 H 0.255829 0.309833 0.672909 0.075 Uiso 1 1 calc R U . . .
C23 C 0.19920(9) 0.39640(14) 0.64379(7) 0.0507(5) Uani 1 1 d . . . . .
C24 C 0.23926(9) 0.44335(14) 0.62388(6) 0.0493(5) Uani 1 1 d . . . . .
C25 C 0.29906(9) 0.43335(15) 0.63559(7) 0.0536(5) Uani 1 1 d . . . . .
H25 H 0.313508 0.396546 0.657569 0.064 Uiso 1 1 calc R U . . .
C26 C 0.33763(10) 0.47543(16) 0.61613(7) 0.0557(6) Uani 1 1 d . . . . .
C27 C 0.31535(10) 0.53418(17) 0.58495(7) 0.0591(6) Uani 1 1 d . . . . .
H27 H 0.340372 0.565414 0.572309 0.071 Uiso 1 1 calc R U . . .
C28 C 0.25720(10) 0.54647(15) 0.57272(7) 0.0546(5) Uani 1 1 d . . . . .
H28 H 0.243536 0.585796 0.551822 0.066 Uiso 1 1 calc R U . . .
C29 C 0.21793(9) 0.50114(14) 0.59100(6) 0.0476(5) Uani 1 1 d . . . . .
C30 C 0.15753(9) 0.50812(13) 0.57703(6) 0.0450(5) Uani 1 1 d . . . . .
C31 C 0.11995(9) 0.47190(13) 0.60039(6) 0.0445(5) Uani 1 1 d . . . . .
C32 C 0.06106(9) 0.47433(13) 0.57489(6) 0.0464(5) Uani 1 1 d . . . . .
C33 C 0.00681(9) 0.44256(13) 0.57577(6) 0.0473(5) Uani 1 1 d . . . . .
C34 C -0.02583(9) 0.41249(13) 0.60705(6) 0.0450(5) Uani 1 1 d . . . . .
C35 C -0.00752(9) 0.41480(13) 0.65230(6) 0.0461(5) Uani 1 1 d . . . . .
C36 C 0.14018(9) 0.41916(13) 0.63623(6) 0.0461(5) Uani 1 1 d . . . . .
C45 C 0.03518(11) 0.50456(16) 0.78315(7) 0.0587(6) Uani 1 1 d . . . . .
C46 C 0.07556(18) 0.4445(2) 0.81163(9) 0.1022(12) Uani 1 1 d . . . . .
H46A H 0.059103 0.389836 0.809025 0.153 Uiso 1 1 calc R U . . .
H46B H 0.080962 0.462492 0.840825 0.153 Uiso 1 1 calc R U . . .
H46C H 0.112014 0.443475 0.802954 0.153 Uiso 1 1 calc R U . . .
C47 C -0.01705(14) 0.5191(2) 0.80355(9) 0.0820(8) Uani 1 1 d . . . . .
H47A H -0.046321 0.547862 0.783707 0.123 Uiso 1 1 calc R U . . .
H47B H -0.005826 0.551997 0.828940 0.123 Uiso 1 1 calc R U . . .
H47C H -0.031765 0.466682 0.810822 0.123 Uiso 1 1 calc R U . . .
C48 C 0.06977(14) 0.5867(2) 0.78128(11) 0.0846(9) Uani 1 1 d . . . . .
H48A H 0.084590 0.603167 0.810642 0.102 Uiso 1 1 calc R U . . .
H48B H 0.102858 0.572260 0.769206 0.102 Uiso 1 1 calc R U . . .
C49 C 0.04315(16) 0.6654(2) 0.75749(13) 0.0922(10) Uani 1 1 d . . . . .
C50 C 0.0952(2) 0.7220(3) 0.7560(2) 0.1433(19) Uani 1 1 d . . . . .
H50A H 0.118137 0.727588 0.784247 0.215 Uiso 1 1 calc R U . . .
H50B H 0.081744 0.775764 0.745387 0.215 Uiso 1 1 calc R U . . .
H50C H 0.117934 0.697973 0.737460 0.215 Uiso 1 1 calc R U . . .
C51 C 0.0069(2) 0.7141(3) 0.78326(19) 0.1284(16) Uani 1 1 d . . . . .
H51A H -0.027210 0.683161 0.784794 0.193 Uiso 1 1 calc R U . . .
H51B H -0.003708 0.766567 0.769624 0.193 Uiso 1 1 calc R U . . .
H51C H 0.028713 0.723409 0.811594 0.193 Uiso 1 1 calc R U . . .
C52 C 0.0107(2) 0.6495(3) 0.71205(16) 0.1374(17) Uani 1 1 d . . . . .
H52A H 0.035523 0.621441 0.696295 0.206 Uiso 1 1 calc R U . . .
H52B H -0.001457 0.701425 0.698460 0.206 Uiso 1 1 calc R U . . .
H52C H -0.022320 0.615489 0.712722 0.206 Uiso 1 1 calc R U . . .
C61 C 0.40246(10) 0.45988(17) 0.63015(8) 0.0619(6) Uani 1 1 d . . . . .
C62 C 0.42048(11) 0.49183(19) 0.67598(9) 0.0701(7) Uani 1 1 d . . . . .
H62A H 0.399200 0.462986 0.694062 0.105 Uiso 1 1 calc R U . . .
H62B H 0.412675 0.550270 0.676657 0.105 Uiso 1 1 calc R U . . .
H62C H 0.460881 0.482311 0.685975 0.105 Uiso 1 1 calc R U . . .
C63 C 0.43686(11) 0.5091(2) 0.60294(10) 0.0833(9) Uani 1 1 d . . . . .
H63A H 0.476749 0.494120 0.610724 0.125 Uiso 1 1 calc R U . . .
H63B H 0.432684 0.567486 0.607724 0.125 Uiso 1 1 calc R U . . .
H63C H 0.422768 0.496775 0.573284 0.125 Uiso 1 1 calc R U . . .
C64 C 0.41639(11) 0.36599(18) 0.63132(8) 0.0671(7) Uani 1 1 d . . . . .
H64A H 0.456149 0.360543 0.646051 0.081 Uiso 1 1 calc R U . . .
H64B H 0.393213 0.340586 0.649629 0.081 Uiso 1 1 calc R U . . .
C65 C 0.40954(14) 0.3113(2) 0.59127(10) 0.0848(9) Uani 1 1 d . . . . .
C66 C 0.4596(2) 0.3223(3) 0.56798(14) 0.1272(16) Uani 1 1 d . . . . .
H66A H 0.456980 0.375868 0.554572 0.191 Uiso 1 1 calc R U . . .
H66B H 0.457752 0.279824 0.546641 0.191 Uiso 1 1 calc R U . . .
H66C H 0.495379 0.317972 0.588160 0.191 Uiso 1 1 calc R U . . .
C67 C 0.4122(2) 0.2215(3) 0.60706(14) 0.1205(14) Uani 1 1 d . . . . .
H67A H 0.446529 0.213651 0.628438 0.181 Uiso 1 1 calc R U . . .
H67B H 0.412698 0.184627 0.583533 0.181 Uiso 1 1 calc R U . . .
H67C H 0.379148 0.209950 0.619148 0.181 Uiso 1 1 calc R U . . .
C68 C 0.35372(18) 0.3257(3) 0.55929(12) 0.1264(16) Uani 1 1 d . . . . .
H68A H 0.321707 0.315278 0.572764 0.190 Uiso 1 1 calc R U . . .
H68B H 0.351880 0.288858 0.535437 0.190 Uiso 1 1 calc R U . . .
H68C H 0.352290 0.382194 0.549472 0.190 Uiso 1 1 calc R U . . .
C37 C -0.2561(2) 0.3769(4) 0.68983(18) 0.0611(14) Uani 0.545(5) 1 d D U P A 1
C38 C -0.2784(3) 0.2874(4) 0.6867(2) 0.0814(18) Uani 0.545(5) 1 d D U P A 1
H38A H -0.299677 0.277088 0.658272 0.122 Uiso 0.545(5) 1 calc R U P A 1
H38B H -0.303069 0.279233 0.706775 0.122 Uiso 0.545(5) 1 calc R U P A 1
H38C H -0.246493 0.249690 0.693037 0.122 Uiso 0.545(5) 1 calc R U P A 1
C39 C -0.2315(6) 0.3982(7) 0.7372(3) 0.081(3) Uani 0.545(5) 1 d D U P A 1
H39A H -0.198688 0.363811 0.747660 0.122 Uiso 0.545(5) 1 calc R U P A 1
H39B H -0.260415 0.388529 0.753799 0.122 Uiso 0.545(5) 1 calc R U P A 1
H39C H -0.220221 0.455558 0.739504 0.122 Uiso 0.545(5) 1 calc R U P A 1
C40 C -0.3028(2) 0.4403(4) 0.67051(17) 0.0685(16) Uani 0.545(5) 1 d D U P A 1
H40A H -0.284118 0.494177 0.673844 0.082 Uiso 0.545(5) 1 calc R U P A 1
H40B H -0.311679 0.429107 0.640059 0.082 Uiso 0.545(5) 1 calc R U P A 1
C41 C -0.3604(3) 0.4524(4) 0.6835(2) 0.0900(19) Uani 0.640(5) 1 d D U P A 1
C42 C -0.3548(7) 0.4668(11) 0.7312(3) 0.150(5) Uani 0.545(5) 1 d D U P A 1
H42A H -0.356953 0.414552 0.745262 0.225 Uiso 0.545(5) 1 calc R U P A 1
H42B H -0.385519 0.502179 0.735943 0.225 Uiso 0.545(5) 1 calc R U P A 1
H42C H -0.318562 0.492805 0.742484 0.225 Uiso 0.545(5) 1 calc R U P A 1
C43A C -0.3908(3) 0.5254(6) 0.6577(3) 0.109(2) Uani 0.545(5) 1 d D U P A 1
H43A H -0.429079 0.530656 0.662960 0.164 Uiso 0.545(5) 1 calc R U P A 1
H43B H -0.392638 0.515761 0.627783 0.164 Uiso 0.545(5) 1 calc R U P A 1
H43C H -0.369796 0.575680 0.666124 0.164 Uiso 0.545(5) 1 calc R U P A 1
C44 C -0.4005(3) 0.3804(6) 0.6688(5) 0.161(4) Uani 0.545(5) 1 d D U P A 1
H44A H -0.385967 0.331221 0.684288 0.242 Uiso 0.545(5) 1 calc R U P A 1
H44B H -0.403046 0.371441 0.638805 0.242 Uiso 0.545(5) 1 calc R U P A 1
H44C H -0.438037 0.392911 0.674125 0.242 Uiso 0.545(5) 1 calc R U P A 1
C53 C 0.2036(3) 0.2028(5) 0.7137(2) 0.0716(17) Uani 0.640(5) 1 d D U P A 1
C54 C 0.1540(2) 0.1517(3) 0.7249(2) 0.0893(17) Uani 0.640(5) 1 d D U P A 1
H54A H 0.134602 0.183846 0.742985 0.134 Uiso 0.640(5) 1 calc R U P A 1
H54B H 0.169025 0.101874 0.739522 0.134 Uiso 0.640(5) 1 calc R U P A 1
H54C H 0.127327 0.137308 0.699113 0.134 Uiso 0.640(5) 1 calc R U P A 1
C55 C 0.2313(4) 0.1485(5) 0.6827(3) 0.087(2) Uani 0.640(5) 1 d D U P A 1
H55A H 0.204353 0.141654 0.656144 0.130 Uiso 0.640(5) 1 calc R U P A 1
H55B H 0.241208 0.095013 0.695357 0.130 Uiso 0.640(5) 1 calc R U P A 1
H55C H 0.265364 0.175306 0.677471 0.130 Uiso 0.640(5) 1 calc R U P A 1
C56 C 0.25139(19) 0.2190(3) 0.75351(14) 0.0787(14) Uani 0.640(5) 1 d D U P A 1
H56A H 0.270354 0.166022 0.760754 0.094 Uiso 0.640(5) 1 calc R U P A 1
H56B H 0.279324 0.254605 0.744034 0.094 Uiso 0.640(5) 1 calc R U P A 1
C57 C 0.2418(3) 0.2557(5) 0.79527(17) 0.110(2) Uani 0.640(5) 1 d D U P A 1
C58 C 0.3000(3) 0.2778(5) 0.8234(2) 0.116(2) Uani 0.640(5) 1 d D U P A 1
H58A H 0.315746 0.325305 0.811713 0.173 Uiso 0.640(5) 1 calc R U P A 1
H58B H 0.325805 0.231585 0.824325 0.173 Uiso 0.640(5) 1 calc R U P A 1
H58C H 0.294899 0.290218 0.851802 0.173 Uiso 0.640(5) 1 calc R U P A 1
C59 C 0.2139(4) 0.1853(6) 0.8209(2) 0.148(3) Uani 0.640(5) 1 d D U P A 1
H59A H 0.207876 0.207796 0.847535 0.222 Uiso 0.640(5) 1 calc R U P A 1
H59B H 0.239521 0.138667 0.826481 0.222 Uiso 0.640(5) 1 calc R U P A 1
H59C H 0.177746 0.167650 0.804071 0.222 Uiso 0.640(5) 1 calc R U P A 1
C60 C 0.1955(4) 0.3210(6) 0.7867(3) 0.145(3) Uani 0.640(5) 1 d D U P A 1
H60A H 0.211541 0.372034 0.778785 0.218 Uiso 0.640(5) 1 calc R U P A 1
H60B H 0.180223 0.329692 0.811983 0.218 Uiso 0.640(5) 1 calc R U P A 1
H60C H 0.165292 0.303002 0.763821 0.218 Uiso 0.640(5) 1 calc R U P A 1
C37A C -0.2509(3) 0.3317(5) 0.6941(2) 0.0671(19) Uani 0.455(5) 1 d D U P A 2
C38A C -0.2495(4) 0.2366(5) 0.6947(3) 0.088(2) Uani 0.455(5) 1 d D U P A 2
H38D H -0.266463 0.215677 0.666908 0.132 Uiso 0.455(5) 1 calc R U P A 2
H38E H -0.270866 0.216523 0.715228 0.132 Uiso 0.455(5) 1 calc R U P A 2
H38F H -0.210400 0.217926 0.702525 0.132 Uiso 0.455(5) 1 calc R U P A 2
C39A C -0.2290(7) 0.3610(8) 0.7403(3) 0.078(3) Uani 0.455(5) 1 d D U P A 2
H39D H -0.196180 0.328415 0.753158 0.117 Uiso 0.455(5) 1 calc R U P A 2
H39E H -0.258887 0.354322 0.756277 0.117 Uiso 0.455(5) 1 calc R U P A 2
H39F H -0.218219 0.418429 0.740236 0.117 Uiso 0.455(5) 1 calc R U P A 2
C40A C -0.3133(2) 0.3573(4) 0.67760(19) 0.0701(18) Uani 0.455(5) 1 d D U P A 2
H40C H -0.336201 0.325520 0.693874 0.084 Uiso 0.455(5) 1 calc R U P A 2
H40D H -0.323578 0.337572 0.648370 0.084 Uiso 0.455(5) 1 calc R U P A 2
C41A C -0.3349(4) 0.4471(5) 0.6771(3) 0.078(3) Uani 0.360(5) 1 d D U P A 2
C42A C -0.3404(6) 0.4863(8) 0.7207(3) 0.097(3) Uani 0.455(5) 1 d D U P A 2
H42D H -0.370578 0.458971 0.731375 0.145 Uiso 0.455(5) 1 calc R U P A 2
H42E H -0.349213 0.544340 0.716803 0.145 Uiso 0.455(5) 1 calc R U P A 2
H42F H -0.304710 0.479838 0.740839 0.145 Uiso 0.455(5) 1 calc R U P A 2
C43 C -0.3964(3) 0.4487(9) 0.6486(3) 0.114(3) Uani 0.455(5) 1 d D U P A 2
H43D H -0.396028 0.420502 0.622164 0.172 Uiso 0.455(5) 1 calc R U P A 2
H43E H -0.408366 0.505190 0.642817 0.172 Uiso 0.455(5) 1 calc R U P A 2
H43F H -0.422781 0.421259 0.663227 0.172 Uiso 0.455(5) 1 calc R U P A 2
C44A C -0.2974(4) 0.5071(6) 0.6566(3) 0.107(3) Uani 0.455(5) 1 d D U P A 2
H44D H -0.260589 0.513662 0.675296 0.160 Uiso 0.455(5) 1 calc R U P A 2
H44E H -0.316114 0.560065 0.651891 0.160 Uiso 0.455(5) 1 calc R U P A 2
H44F H -0.292164 0.484678 0.629751 0.160 Uiso 0.455(5) 1 calc R U P A 2
C53A C 0.1923(5) 0.1831(8) 0.7007(3) 0.073(3) Uani 0.360(5) 1 d D U P A 2
C54A C 0.1520(4) 0.1209(5) 0.6726(3) 0.088(3) Uani 0.360(5) 1 d D U P A 2
H54D H 0.112750 0.135689 0.672216 0.132 Uiso 0.360(5) 1 calc R U P A 2
H54E H 0.159301 0.065928 0.684104 0.132 Uiso 0.360(5) 1 calc R U P A 2
H54F H 0.158997 0.122287 0.644035 0.132 Uiso 0.360(5) 1 calc R U P A 2
C55A C 0.2541(5) 0.1579(13) 0.6966(5) 0.097(5) Uani 0.360(5) 1 d D U P A 2
H55D H 0.258470 0.165995 0.667666 0.146 Uiso 0.360(5) 1 calc R U P A 2
H55E H 0.260453 0.100531 0.704266 0.146 Uiso 0.360(5) 1 calc R U P A 2
H55F H 0.281501 0.191672 0.715379 0.146 Uiso 0.360(5) 1 calc R U P A 2
C56A C 0.1854(5) 0.1765(6) 0.7480(3) 0.095(3) Uani 0.360(5) 1 d D U P A 2
H56C H 0.195819 0.120240 0.757287 0.113 Uiso 0.360(5) 1 calc R U P A 2
H56D H 0.144762 0.182725 0.747964 0.113 Uiso 0.360(5) 1 calc R U P A 2
C57A C 0.2185(5) 0.2362(7) 0.7832(3) 0.110(3) Uani 0.360(5) 1 d D U P A 2
C58A C 0.2804(5) 0.2047(11) 0.7989(6) 0.169(6) Uani 0.360(5) 1 d D U P A 2
H58D H 0.287622 0.197899 0.829406 0.253 Uiso 0.360(5) 1 calc R U P A 2
H58E H 0.307068 0.244225 0.791521 0.253 Uiso 0.360(5) 1 calc R U P A 2
H58F H 0.285124 0.152295 0.785705 0.253 Uiso 0.360(5) 1 calc R U P A 2
C59A C 0.1894(7) 0.2384(12) 0.8219(5) 0.165(6) Uani 0.360(5) 1 d D U P A 2
H59D H 0.187771 0.183243 0.832992 0.248 Uiso 0.360(5) 1 calc R U P A 2
H59E H 0.151123 0.260018 0.813391 0.248 Uiso 0.360(5) 1 calc R U P A 2
H59F H 0.211157 0.273453 0.843652 0.248 Uiso 0.360(5) 1 calc R U P A 2
C60A C 0.2333(7) 0.3340(8) 0.7801(5) 0.155(6) Uani 0.360(5) 1 d D U P A 2
H60D H 0.239718 0.358247 0.808075 0.233 Uiso 0.360(5) 1 calc R U P A 2
H60E H 0.201580 0.361559 0.761941 0.233 Uiso 0.360(5) 1 calc R U P A 2
H60F H 0.267210 0.340238 0.768285 0.233 Uiso 0.360(5) 1 calc R U P A 2
C69 C 0.54588(9) 0.41175(13) 0.49619(7) 0.0474(5) Uani 1 1 d . . . . .
C70 C 0.52826(9) 0.48790(14) 0.50774(7) 0.0512(5) Uani 1 1 d . . . . .
C71 C 0.56557(9) 0.54275(13) 0.53059(7) 0.0490(5) Uani 1 1 d . . . . .
C72 C 0.62450(9) 0.52699(13) 0.53947(6) 0.0458(5) Uani 1 1 d . . . . .
C73 C 0.64425(9) 0.45025(12) 0.52555(6) 0.0457(5) Uani 1 1 d . . . . .
H73 H 0.683440 0.438846 0.530384 0.055 Uiso 1 1 calc R U . . .
C74 C 0.60407(9) 0.39115(12) 0.50428(6) 0.0447(5) Uani 1 1 d . . . . .
C75 C 0.60473(9) 0.31222(12) 0.47985(6) 0.0436(4) Uani 1 1 d . . . . .
C76 C 0.65192(9) 0.26870(12) 0.46836(6) 0.0439(5) Uani 1 1 d . . . . .
C77 C 0.70914(9) 0.27911(13) 0.49000(7) 0.0467(5) Uani 1 1 d . . . . .
H77 H 0.717073 0.314355 0.513519 0.056 Uiso 1 1 calc R U . . .
C78 C 0.75355(9) 0.23844(13) 0.47721(7) 0.0513(5) Uani 1 1 d . . . . .
H78 H 0.790946 0.246442 0.492303 0.062 Uiso 1 1 calc R U . . .
C79 C 0.74369(9) 0.18481(13) 0.44169(7) 0.0503(5) Uani 1 1 d . . . . .
C80 C 0.68770(10) 0.17460(13) 0.42042(7) 0.0503(5) Uani 1 1 d . . . . .
H80 H 0.680527 0.139904 0.396661 0.060 Uiso 1 1 calc R U . . .
C81 C 0.64045(9) 0.21427(12) 0.43290(6) 0.0454(5) Uani 1 1 d . . . . .
C82 C 0.58135(9) 0.19802(12) 0.41109(7) 0.0456(5) Uani 1 1 d . . . . .
C83 C 0.56814(10) 0.15551(14) 0.37192(7) 0.0521(5) Uani 1 1 d . . . . .
H83 H 0.598070 0.138246 0.359133 0.063 Uiso 1 1 calc R U . . .
C84 C 0.51244(10) 0.13856(14) 0.35186(7) 0.0558(6) Uani 1 1 d . . . . .
C85 C 0.46905(10) 0.15543(14) 0.37467(7) 0.0544(5) Uani 1 1 d . . . . .
H85 H 0.431839 0.137886 0.363101 0.065 Uiso 1 1 calc R U . . .
C86 C 0.47853(9) 0.19676(13) 0.41343(7) 0.0475(5) Uani 1 1 d . . . . .
C87 C 0.42941(9) 0.18841(13) 0.43699(7) 0.0471(5) Uani 1 1 d . . . . .
C88 C 0.42230(10) 0.10971(13) 0.45082(8) 0.0532(5) Uani 1 1 d . . . . .
H88 H 0.452292 0.072144 0.451708 0.064 Uiso 1 1 calc R U . . .
C89 C 0.37221(10) 0.08194(14) 0.46385(8) 0.0541(5) Uani 1 1 d . . . . .
C90 C 0.32645(10) 0.13621(14) 0.45786(7) 0.0534(5) Uani 1 1 d . . . . .
H90 H 0.291123 0.117330 0.462401 0.064 Uiso 1 1 calc R U . . .
C91 C 0.33112(9) 0.21900(13) 0.44515(7) 0.0482(5) Uani 1 1 d . . . . .
C92 C 0.28269(9) 0.27732(13) 0.44055(7) 0.0486(5) Uani 1 1 d . . . . .
C93 C 0.22601(9) 0.25071(14) 0.43880(8) 0.0543(5) Uani 1 1 d . . . . .
H93 H 0.218835 0.194008 0.439591 0.065 Uiso 1 1 calc R U . . .
C94 C 0.18004(10) 0.30546(15) 0.43591(8) 0.0572(6) Uani 1 1 d . . . . .
C95 C 0.19089(10) 0.38997(15) 0.43261(8) 0.0582(6) Uani 1 1 d . . . . .
H95 H 0.160605 0.427586 0.429652 0.070 Uiso 1 1 calc R U . . .
C96 C 0.24553(9) 0.41846(14) 0.43364(8) 0.0545(6) Uani 1 1 d . . . . .
H96 H 0.251606 0.475147 0.431141 0.065 Uiso 1 1 calc R U . . .
C97 C 0.29274(9) 0.36375(13) 0.43842(7) 0.0479(5) Uani 1 1 d . . . . .
C98 C 0.35050(9) 0.39186(12) 0.44389(6) 0.0456(5) Uani 1 1 d . . . . .
C99 C 0.39501(9) 0.33539(13) 0.44186(6) 0.0455(5) Uani 1 1 d . . . . .
C100 C 0.45046(9) 0.37502(13) 0.45837(7) 0.0467(5) Uani 1 1 d . . . . .
C101 C 0.50826(9) 0.35304(13) 0.47091(7) 0.0461(5) Uani 1 1 d . . . . .
C102 C 0.54821(9) 0.28923(12) 0.46175(6) 0.0436(4) Uani 1 1 d . . . . .
C103 C 0.53528(9) 0.22651(12) 0.42988(6) 0.0438(5) Uani 1 1 d . . . . .
C104 C 0.38540(9) 0.24811(13) 0.43895(6) 0.0452(5) Uani 1 1 d . . . . .
C105 C 0.79498(10) 0.14001(15) 0.42859(8) 0.0590(6) Uani 1 1 d . . . . .
C106 C 0.82783(12) 0.09401(18) 0.46830(10) 0.0731(7) Uani 1 1 d . . . . .
H10A H 0.858637 0.062434 0.460762 0.110 Uiso 1 1 calc R U . . .
H10B H 0.802040 0.057277 0.478883 0.110 Uiso 1 1 calc R U . . .
H10C H 0.843313 0.133638 0.490042 0.110 Uiso 1 1 calc R U . . .
C107 C 0.77382(13) 0.0760(2) 0.39384(11) 0.0856(9) Uani 1 1 d . . . . .
H10D H 0.754205 0.103774 0.368466 0.128 Uiso 1 1 calc R U . . .
H10E H 0.747870 0.038207 0.403513 0.128 Uiso 1 1 calc R U . . .
H10F H 0.806039 0.045779 0.387650 0.128 Uiso 1 1 calc R U . . .
C108 C 0.83062(11) 0.21024(18) 0.41251(9) 0.0661(6) Uani 1 1 d . . . . .
H10G H 0.806563 0.231954 0.386656 0.079 Uiso 1 1 calc R U . . .
H10H H 0.834022 0.254268 0.433605 0.079 Uiso 1 1 calc R U . . .
C109 C 0.89051(14) 0.1995(2) 0.40254(12) 0.0928(10) Uani 1 1 d D U . . .
C121 C 0.37166(11) -0.00264(15) 0.48552(9) 0.0615(6) Uani 1 1 d . . . . .
C122 C 0.41051(15) 0.00717(19) 0.53038(10) 0.0864(9) Uani 1 1 d . . . . .
H12A H 0.448430 0.023542 0.527447 0.130 Uiso 1 1 calc R U . . .
H12B H 0.412558 -0.044789 0.545356 0.130 Uiso 1 1 calc R U . . .
H12C H 0.394644 0.048828 0.546150 0.130 Uiso 1 1 calc R U . . .
C123 C 0.31234(13) -0.02661(19) 0.49195(12) 0.0847(9) Uani 1 1 d . . . . .
H12D H 0.299749 0.012497 0.510821 0.127 Uiso 1 1 calc R U . . .
H12E H 0.313689 -0.081194 0.504209 0.127 Uiso 1 1 calc R U . . .
H12F H 0.285954 -0.026361 0.464893 0.127 Uiso 1 1 calc R U . . .
C124 C 0.39986(14) -0.07234(17) 0.46417(10) 0.0769(8) Uani 1 1 d . . . . .
H12G H 0.404302 -0.119523 0.483439 0.092 Uiso 1 1 calc R U . . .
H12H H 0.438307 -0.053705 0.462767 0.092 Uiso 1 1 calc R U . . .
C125 C 0.3722(2) -0.1051(2) 0.41938(12) 0.1052(12) Uani 1 1 d D U . . .
C126 C 0.4433(12) -0.1380(18) 0.4103(8) 0.120(8) Uani 0.239(18) 1 d . U P B 1
H12I H 0.463170 -0.090856 0.401922 0.180 Uiso 0.239(18) 1 calc R U P B 1
H12J H 0.438343 -0.179156 0.388156 0.180 Uiso 0.239(18) 1 calc R U P B 1
H12K H 0.465332 -0.161045 0.436226 0.180 Uiso 0.239(18) 1 calc R U P B 1
C127 C 0.3719(16) -0.0433(19) 0.3862(10) 0.107(8) Uani 0.239(18) 1 d . U P B 1
H12L H 0.344990 -0.000156 0.388951 0.161 Uiso 0.239(18) 1 calc R U P B 1
H12M H 0.360921 -0.069038 0.358632 0.161 Uiso 0.239(18) 1 calc R U P B 1
H12N H 0.409705 -0.019854 0.389010 0.161 Uiso 0.239(18) 1 calc R U P B 1
C128 C 0.3499(12) -0.1819(10) 0.4214(7) 0.089(6) Uani 0.239(18) 1 d . U P B 1
H12O H 0.378522 -0.217656 0.437716 0.133 Uiso 0.239(18) 1 calc R U P B 1
H12P H 0.338141 -0.203806 0.393008 0.133 Uiso 0.239(18) 1 calc R U P B 1
H12Q H 0.317253 -0.178922 0.434844 0.133 Uiso 0.239(18) 1 calc R U P B 1
C129 C 0.11907(10) 0.27216(16) 0.43523(9) 0.0659(7) Uani 1 1 d . . . . .
C130 C 0.09955(12) 0.2244(2) 0.39354(10) 0.0832(9) Uani 1 1 d . . . . .
H13A H 0.060607 0.206027 0.391504 0.125 Uiso 1 1 calc R U . . .
H13B H 0.124087 0.177106 0.393104 0.125 Uiso 1 1 calc R U . . .
H13C H 0.101701 0.259964 0.369789 0.125 Uiso 1 1 calc R U . . .
C131 C 0.07638(12) 0.3436(2) 0.43649(13) 0.0899(10) Uani 1 1 d . . . . .
H13D H 0.091433 0.380103 0.459846 0.135 Uiso 1 1 calc R U . . .
H13E H 0.040214 0.321352 0.440278 0.135 Uiso 1 1 calc R U . . .
H13F H 0.070858 0.374082 0.410133 0.135 Uiso 1 1 calc R U . . .
C132 C 0.11909(12) 0.20971(17) 0.47231(10) 0.0698(7) Uani 1 1 d . . . . .
H13G H 0.081522 0.183497 0.466699 0.084 Uiso 1 1 calc R U . . .
H13H H 0.146590 0.166712 0.469198 0.084 Uiso 1 1 calc R U . . .
C133 C 0.13163(15) 0.2339(2) 0.51986(11) 0.0857(9) Uani 1 1 d . . . . .
C134 C 0.1430(2) 0.1520(3) 0.54479(13) 0.1216(14) Uani 1 1 d . . . . .
H13I H 0.110463 0.115932 0.536810 0.182 Uiso 1 1 calc R U . . .
H13J H 0.149236 0.163283 0.574888 0.182 Uiso 1 1 calc R U . . .
H13K H 0.176556 0.125761 0.538268 0.182 Uiso 1 1 calc R U . . .
C135 C 0.0792(2) 0.2751(3) 0.53308(15) 0.1150(13) Uani 1 1 d . . . . .
H13L H 0.070680 0.326520 0.517884 0.173 Uiso 1 1 calc R U . . .
H13M H 0.087765 0.285855 0.563261 0.173 Uiso 1 1 calc R U . . .
H13N H 0.046626 0.238743 0.526327 0.173 Uiso 1 1 calc R U . . .
C136 C 0.18293(19) 0.2908(3) 0.53295(13) 0.1177(14) Uani 1 1 d . . . . .
H13O H 0.216252 0.265811 0.525425 0.177 Uiso 1 1 calc R U . . .
H13P H 0.189819 0.299727 0.563276 0.177 Uiso 1 1 calc R U . . .
H13Q H 0.175250 0.343095 0.518456 0.177 Uiso 1 1 calc R U . . .
C110 C 0.93460(18) 0.1994(4) 0.44842(16) 0.0890(18) Uani 0.656(8) 1 d D U P C 1
H11A H 0.928681 0.248538 0.464016 0.134 Uiso 0.656(8) 1 calc R U P C 1
H11B H 0.973459 0.198464 0.444052 0.134 Uiso 0.656(8) 1 calc R U P C 1
H11C H 0.927774 0.151184 0.464358 0.134 Uiso 0.656(8) 1 calc R U P C 1
C111 C 0.9053(6) 0.2767(7) 0.3814(4) 0.095(3) Uani 0.656(8) 1 d D U P C 1
H11D H 0.883005 0.279352 0.352791 0.143 Uiso 0.656(8) 1 calc R U P C 1
H11E H 0.945472 0.276399 0.380541 0.143 Uiso 0.656(8) 1 calc R U P C 1
H11F H 0.896819 0.324254 0.397227 0.143 Uiso 0.656(8) 1 calc R U P C 1
C112 C 0.9032(3) 0.1215(4) 0.3806(2) 0.105(2) Uani 0.656(8) 1 d D U P C 1
H11G H 0.899943 0.074539 0.398466 0.157 Uiso 0.656(8) 1 calc R U P C 1
H11H H 0.941566 0.124100 0.375225 0.157 Uiso 0.656(8) 1 calc R U P C 1
H11I H 0.876269 0.115813 0.353955 0.157 Uiso 0.656(8) 1 calc R U P C 1
C113 C 0.4969(3) 0.1060(4) 0.3054(3) 0.0606(16) Uani 0.694(5) 1 d D U P D 1
C114 C 0.4640(3) 0.0241(3) 0.30699(17) 0.0788(14) Uani 0.694(5) 1 d D U P D 1
H11J H 0.486352 -0.012494 0.327592 0.118 Uiso 0.694(5) 1 calc R U P D 1
H11K H 0.457194 -0.001671 0.279323 0.118 Uiso 0.694(5) 1 calc R U P D 1
H11L H 0.427849 0.035330 0.315009 0.118 Uiso 0.694(5) 1 calc R U P D 1
C115 C 0.55021(18) 0.0858(3) 0.28718(13) 0.0764(13) Uani 0.694(5) 1 d D U P D 1
H11M H 0.574305 0.134049 0.288912 0.115 Uiso 0.694(5) 1 calc R U P D 1
H11N H 0.538559 0.069164 0.257843 0.115 Uiso 0.694(5) 1 calc R U P D 1
H11O H 0.571194 0.041363 0.303313 0.115 Uiso 0.694(5) 1 calc R U P D 1
C116 C 0.45527(17) 0.1659(2) 0.27582(11) 0.0673(11) Uani 0.694(5) 1 d D U P D 1
H11P H 0.444738 0.137946 0.248462 0.081 Uiso 0.694(5) 1 calc R U P D 1
H11Q H 0.420591 0.168541 0.287485 0.081 Uiso 0.694(5) 1 calc R U P D 1
C117 C 0.4696(3) 0.2562(4) 0.2658(2) 0.0752(16) Uani 0.694(5) 1 d D U P D 1
C118 C 0.4814(5) 0.3112(8) 0.3055(3) 0.118(4) Uani 0.694(5) 1 d D U P D 1
H11R H 0.451467 0.303739 0.321381 0.176 Uiso 0.694(5) 1 calc R U P D 1
H11S H 0.482528 0.368334 0.297069 0.176 Uiso 0.694(5) 1 calc R U P D 1
H11T H 0.517753 0.296222 0.323068 0.176 Uiso 0.694(5) 1 calc R U P D 1
C119 C 0.5175(5) 0.2604(10) 0.2398(4) 0.136(4) Uani 0.694(5) 1 d D U P D 1
H11U H 0.553723 0.247307 0.257963 0.205 Uiso 0.694(5) 1 calc R U P D 1
H11V H 0.519002 0.315346 0.228409 0.205 Uiso 0.694(5) 1 calc R U P D 1
H11W H 0.509544 0.221122 0.216719 0.205 Uiso 0.694(5) 1 calc R U P D 1
C120 C 0.4155(2) 0.2919(4) 0.23738(16) 0.0926(16) Uani 0.694(5) 1 d D U P D 1
H12R H 0.404537 0.257822 0.212417 0.139 Uiso 0.694(5) 1 calc R U P D 1
H12S H 0.423191 0.347339 0.228929 0.139 Uiso 0.694(5) 1 calc R U P D 1
H12T H 0.384864 0.293098 0.252933 0.139 Uiso 0.694(5) 1 calc R U P D 1
C1A C 0.5371(5) 0.0168(6) 0.3090(3) 0.076(3) Uani 0.306(5) 1 d D U P D 2
H1AA H 0.576317 0.035603 0.315405 0.113 Uiso 0.306(5) 1 calc R U P D 2
H1AB H 0.529127 -0.008127 0.281099 0.113 Uiso 0.306(5) 1 calc R U P D 2
H1AC H 0.531256 -0.023407 0.329867 0.113 Uiso 0.306(5) 1 calc R U P D 2
C1B C 0.5096(4) 0.1529(5) 0.2760(3) 0.066(2) Uani 0.306(5) 1 d D U P D 2
H1BA H 0.550959 0.161186 0.282788 0.079 Uiso 0.306(5) 1 calc R U P D 2
H1BB H 0.501580 0.123016 0.249115 0.079 Uiso 0.306(5) 1 calc R U P D 2
C1C C 0.4344(6) 0.0581(9) 0.2997(4) 0.082(3) Uani 0.306(5) 1 d D U P D 2
H1CA H 0.428794 0.019931 0.321617 0.123 Uiso 0.306(5) 1 calc R U P D 2
H1CB H 0.427377 0.030207 0.272608 0.123 Uiso 0.306(5) 1 calc R U P D 2
H1CC H 0.408180 0.103834 0.298665 0.123 Uiso 0.306(5) 1 calc R U P D 2
C1D C 0.4181(5) 0.2356(9) 0.2508(5) 0.114(4) Uani 0.306(5) 1 d D U P D 2
H1DA H 0.400009 0.241866 0.274966 0.170 Uiso 0.306(5) 1 calc R U P D 2
H1DB H 0.407760 0.182847 0.237493 0.170 Uiso 0.306(5) 1 calc R U P D 2
H1DC H 0.405609 0.279308 0.230676 0.170 Uiso 0.306(5) 1 calc R U P D 2
C1E C 0.4995(9) 0.3016(14) 0.3032(6) 0.075(4) Uani 0.306(5) 1 d D U P D 2
H1EA H 0.477532 0.288993 0.324604 0.113 Uiso 0.306(5) 1 calc R U P D 2
H1EB H 0.491013 0.357121 0.292949 0.113 Uiso 0.306(5) 1 calc R U P D 2
H1EC H 0.539765 0.296978 0.315413 0.113 Uiso 0.306(5) 1 calc R U P D 2
C1F C 0.5107(9) 0.2726(15) 0.2292(5) 0.091(5) Uani 0.306(5) 1 d D U P D 2
H1FA H 0.551799 0.268036 0.237007 0.137 Uiso 0.306(5) 1 calc R U P D 2
H1FB H 0.500232 0.329801 0.223744 0.137 Uiso 0.306(5) 1 calc R U P D 2
H1FC H 0.496933 0.240445 0.203903 0.137 Uiso 0.306(5) 1 calc R U P D 2
C1G C 0.4968(5) 0.0908(8) 0.3098(6) 0.066(4) Uani 0.306(5) 1 d D U P D 2
C1H C 0.4837(6) 0.2400(7) 0.2659(5) 0.081(4) Uani 0.306(5) 1 d D U P D 2
C1I C 0.8714(6) 0.1707(10) 0.3526(3) 0.130(5) Uani 0.344(8) 1 d D U P C 2
H1IA H 0.855800 0.115528 0.351364 0.196 Uiso 0.344(8) 1 calc R U P C 2
H1IB H 0.904322 0.171458 0.339442 0.196 Uiso 0.344(8) 1 calc R U P C 2
H1IC H 0.842748 0.208236 0.337806 0.196 Uiso 0.344(8) 1 calc R U P C 2
C1J C 0.9294(5) 0.1299(8) 0.4176(5) 0.122(5) Uani 0.344(8) 1 d D U P C 2
H1JA H 0.943104 0.134568 0.447913 0.183 Uiso 0.344(8) 1 calc R U P C 2
H1JB H 0.961437 0.131161 0.403444 0.183 Uiso 0.344(8) 1 calc R U P C 2
H1JC H 0.909028 0.078396 0.411332 0.183 Uiso 0.344(8) 1 calc R U P C 2
C1K C 0.9138(13) 0.2841(11) 0.3944(8) 0.097(7) Uani 0.344(8) 1 d D U P C 2
H1KA H 0.882819 0.318773 0.380255 0.146 Uiso 0.344(8) 1 calc R U P C 2
H1KB H 0.941788 0.278355 0.376725 0.146 Uiso 0.344(8) 1 calc R U P C 2
H1KC H 0.931450 0.309028 0.421156 0.146 Uiso 0.344(8) 1 calc R U P C 2
C1L C 0.3426(5) -0.0371(5) 0.3876(3) 0.119(3) Uani 0.761(18) 1 d D U P B 2
H1LA H 0.308546 -0.017643 0.396406 0.178 Uiso 0.761(18) 1 calc R U P B 2
H1LB H 0.332344 -0.060346 0.359387 0.178 Uiso 0.761(18) 1 calc R U P B 2
H1LC H 0.368646 0.008400 0.387386 0.178 Uiso 0.761(18) 1 calc R U P B 2
C1M C 0.3190(6) -0.1636(8) 0.4213(3) 0.153(4) Uani 0.761(18) 1 d D U P B 2
H1MA H 0.332441 -0.214641 0.435371 0.230 Uiso 0.761(18) 1 calc R U P B 2
H1MB H 0.298541 -0.175251 0.392817 0.230 Uiso 0.761(18) 1 calc R U P B 2
H1MC H 0.293709 -0.136277 0.436938 0.230 Uiso 0.761(18) 1 calc R U P B 2
C1N C 0.4134(6) -0.1529(7) 0.3988(5) 0.188(5) Uani 0.761(18) 1 d D U P B 2
H1NA H 0.446346 -0.118941 0.397655 0.283 Uiso 0.761(18) 1 calc R U P B 2
H1NB H 0.394890 -0.168388 0.370354 0.283 Uiso 0.761(18) 1 calc R U P B 2
H1NC H 0.425530 -0.201964 0.415239 0.283 Uiso 0.761(18) 1 calc R U P B 2

loop_
_atom_site_aniso_label
_atom_site_aniso_U_11
_atom_site_aniso_U_22
_atom_site_aniso_U_33
_atom_site_aniso_U_23
_atom_site_aniso_U_13
_atom_site_aniso_U_12
Cl1 0.1430(11) 0.1650(12) 0.1942(14) 0.0651(11) 0.0504(10) -0.0017(9)
C137 0.082(2) 0.111(3) 0.095(2) 0.0052(19) 0.0217(19) 0.0153(19)
C138 0.094(3) 0.118(3) 0.091(2) -0.006(2) 0.009(2) 0.013(2)
C139 0.102(3) 0.131(4) 0.132(4) -0.026(3) 0.021(3) -0.003(3)
C140 0.122(4) 0.176(5) 0.158(5) 0.022(4) 0.050(4) -0.003(4)
C141 0.153(5) 0.213(6) 0.097(3) 0.044(3) 0.029(3) 0.030(4)
C142 0.084(3) 0.172(4) 0.096(3) 0.014(3) 0.013(2) 0.022(3)
C1 0.0350(12) 0.0681(13) 0.0449(11) 0.0089(9) 0.0061(9) 0.0032(9)
C2 0.0336(11) 0.0796(15) 0.0469(11) 0.0129(10) 0.0056(9) 0.0012(10)
C3 0.0360(12) 0.0662(13) 0.0460(11) 0.0095(9) 0.0049(9) 0.0029(9)
C4 0.0346(11) 0.0552(11) 0.0455(10) 0.0042(8) 0.0036(9) 0.0012(9)
C5 0.0346(11) 0.0542(11) 0.0478(11) 0.0050(8) 0.0058(9) 0.0007(8)
C6 0.0376(12) 0.0555(11) 0.0445(10) 0.0057(8) 0.0076(9) 0.0022(9)
C7 0.0396(12) 0.0535(11) 0.0446(10) 0.0065(8) 0.0062(9) 0.0031(9)
C8 0.0392(12) 0.0525(11) 0.0477(11) 0.0059(8) 0.0090(9) 0.0039(9)
C9 0.0416(12) 0.0623(13) 0.0473(11) 0.0047(9) 0.0070(9) 0.0015(9)
C10 0.0391(13) 0.0801(16) 0.0600(13) 0.0021(11) 0.0096(11) -0.0039(11)
C11 0.0409(14) 0.102(2) 0.0589(14) -0.0010(13) 0.0124(11) -0.0019(13)
C12 0.0462(14) 0.0953(18) 0.0474(12) -0.0033(11) 0.0114(10) 0.0035(12)
C13 0.0397(12) 0.0603(12) 0.0486(11) 0.0035(9) 0.0080(9) 0.0038(9)
C14 0.0410(12) 0.0579(12) 0.0462(11) 0.0051(9) 0.0084(9) 0.0040(9)
C15 0.0466(13) 0.0648(13) 0.0468(11) 0.0014(9) 0.0117(10) 0.0020(10)
C16 0.0490(13) 0.0613(13) 0.0471(11) 0.0036(9) 0.0086(10) 0.0037(10)
C17 0.0403(12) 0.0645(13) 0.0469(11) 0.0052(9) 0.0048(9) 0.0014(10)
C18 0.0395(12) 0.0591(12) 0.0432(10) 0.0096(9) 0.0063(9) 0.0029(9)
C19 0.0355(11) 0.0629(12) 0.0430(10) 0.0067(9) 0.0059(8) 0.0055(9)
C20 0.0404(13) 0.0729(15) 0.0601(13) 0.0185(11) 0.0131(10) 0.0064(10)
C21 0.0460(14) 0.0785(16) 0.0753(16) 0.0296(13) 0.0153(12) 0.0130(12)
C22 0.0405(13) 0.0800(16) 0.0669(14) 0.0237(12) 0.0102(11) 0.0146(11)
C23 0.0380(12) 0.0663(13) 0.0466(11) 0.0098(9) 0.0059(9) 0.0048(10)
C24 0.0378(12) 0.0640(13) 0.0448(10) 0.0065(9) 0.0053(9) 0.0035(9)
C25 0.0373(12) 0.0740(14) 0.0478(11) 0.0117(10) 0.0038(9) 0.0033(10)
C26 0.0375(12) 0.0793(15) 0.0485(11) 0.0095(10) 0.0041(9) 0.0010(10)
C27 0.0376(12) 0.0836(16) 0.0538(12) 0.0148(11) 0.0037(10) -0.0054(11)
C28 0.0400(12) 0.0723(14) 0.0481(11) 0.0133(10) 0.0007(9) -0.0031(10)
C29 0.0352(11) 0.0613(12) 0.0446(10) 0.0042(9) 0.0044(9) 0.0009(9)
C30 0.0360(11) 0.0550(11) 0.0422(10) 0.0022(8) 0.0031(8) 0.0014(9)
C31 0.0354(11) 0.0549(11) 0.0419(10) 0.0025(8) 0.0047(8) 0.0041(8)
C32 0.0365(11) 0.0590(12) 0.0430(10) 0.0071(8) 0.0062(9) 0.0038(9)
C33 0.0377(12) 0.0579(12) 0.0447(10) 0.0064(9) 0.0040(9) 0.0049(9)
C34 0.0372(11) 0.0515(11) 0.0459(10) 0.0058(8) 0.0075(9) 0.0035(8)
C35 0.0383(12) 0.0541(11) 0.0450(10) 0.0067(8) 0.0064(9) 0.0042(9)
C36 0.0359(11) 0.0571(12) 0.0440(10) 0.0043(8) 0.0046(9) 0.0041(9)
C45 0.0525(14) 0.0729(15) 0.0493(12) -0.0050(10) 0.0068(10) 0.0037(11)
C46 0.120(3) 0.124(3) 0.0527(15) -0.0114(16) -0.0065(17) 0.041(2)
C47 0.089(2) 0.099(2) 0.0603(15) -0.0138(14) 0.0215(15) -0.0057(17)
C48 0.0664(19) 0.102(2) 0.0856(19) -0.0260(17) 0.0162(15) -0.0022(16)
C49 0.093(2) 0.0686(18) 0.126(3) -0.0044(17) 0.047(2) 0.0035(16)
C50 0.132(4) 0.105(3) 0.220(6) -0.028(3) 0.101(4) -0.023(3)
C51 0.112(3) 0.087(2) 0.205(5) -0.008(3) 0.080(3) 0.008(2)
C52 0.173(5) 0.086(3) 0.143(4) 0.041(3) 0.010(3) 0.012(3)
C61 0.0335(12) 0.0917(18) 0.0586(13) 0.0160(12) 0.0052(10) 0.0031(11)
C62 0.0455(14) 0.0893(18) 0.0694(15) 0.0100(13) -0.0030(12) -0.0030(12)
C63 0.0374(14) 0.127(3) 0.0850(19) 0.0386(18) 0.0115(13) 0.0025(14)
C64 0.0407(13) 0.100(2) 0.0602(14) 0.0113(13) 0.0088(11) 0.0091(12)
C65 0.075(2) 0.113(2) 0.0671(16) -0.0051(15) 0.0162(15) 0.0168(17)
C66 0.131(4) 0.168(4) 0.099(3) 0.016(3) 0.060(3) 0.050(3)
C67 0.143(4) 0.114(3) 0.109(3) -0.026(2) 0.037(3) 0.003(3)
C68 0.102(3) 0.185(4) 0.081(2) -0.043(3) -0.008(2) 0.030(3)
C37 0.047(3) 0.075(3) 0.063(3) 0.001(3) 0.017(2) -0.009(3)
C38 0.083(4) 0.081(4) 0.088(4) 0.010(3) 0.035(3) -0.012(4)
C39 0.053(4) 0.128(7) 0.065(4) 0.004(4) 0.017(3) 0.008(6)
C40 0.056(3) 0.088(4) 0.064(3) 0.009(2) 0.018(3) 0.002(3)
C41 0.072(4) 0.109(4) 0.093(4) 0.002(3) 0.027(3) 0.003(3)
C42 0.131(9) 0.220(12) 0.116(7) 0.003(7) 0.066(6) 0.047(8)
C43A 0.071(4) 0.142(6) 0.120(5) 0.028(5) 0.032(4) 0.038(4)
C44 0.058(4) 0.139(7) 0.294(12) -0.033(8) 0.052(6) -0.020(4)
C53 0.052(3) 0.077(4) 0.087(4) 0.034(3) 0.016(3) 0.009(2)
C54 0.074(3) 0.073(3) 0.122(4) 0.043(3) 0.023(3) 0.008(2)
C55 0.094(5) 0.068(3) 0.100(5) 0.015(3) 0.022(4) 0.020(4)
C56 0.057(3) 0.099(3) 0.082(3) 0.037(2) 0.017(2) 0.021(2)
C57 0.092(4) 0.162(5) 0.063(3) 0.023(3) -0.013(3) 0.035(4)
C58 0.086(4) 0.166(6) 0.083(3) 0.008(4) -0.010(3) 0.019(4)
C59 0.183(8) 0.189(7) 0.077(4) 0.038(4) 0.038(4) 0.059(6)
C60 0.156(7) 0.191(7) 0.092(4) 0.017(4) 0.033(5) 0.102(6)
C37A 0.054(4) 0.086(5) 0.066(3) 0.001(4) 0.023(3) -0.017(4)
C38A 0.081(5) 0.096(5) 0.092(5) 0.026(4) 0.031(4) -0.013(4)
C39A 0.054(5) 0.129(9) 0.057(4) 0.003(5) 0.026(3) -0.001(7)
C40A 0.051(3) 0.097(4) 0.065(3) 0.003(3) 0.018(2) -0.014(3)
C41A 0.064(6) 0.102(5) 0.073(5) 0.003(4) 0.028(5) 0.006(5)
C42A 0.096(7) 0.122(6) 0.078(6) 0.005(5) 0.032(5) -0.014(5)
C43 0.052(4) 0.155(9) 0.134(7) 0.011(6) 0.013(5) 0.012(5)
C44A 0.087(5) 0.123(7) 0.122(6) 0.031(5) 0.048(5) 0.025(5)
C53A 0.064(6) 0.073(6) 0.090(6) 0.029(4) 0.032(5) 0.023(4)
C54A 0.090(6) 0.065(5) 0.117(7) 0.020(4) 0.040(5) 0.007(4)
C55A 0.082(8) 0.106(9) 0.110(10) 0.041(7) 0.035(7) 0.037(7)
C56A 0.078(5) 0.112(5) 0.095(5) 0.038(4) 0.020(4) 0.026(4)
C57A 0.109(6) 0.144(6) 0.073(5) 0.020(5) 0.005(5) 0.066(5)
C58A 0.123(9) 0.189(11) 0.188(11) -0.014(10) 0.018(9) 0.029(9)
C59A 0.146(11) 0.212(13) 0.147(10) -0.019(10) 0.052(9) 0.062(10)
C60A 0.131(11) 0.250(13) 0.083(7) -0.025(9) 0.017(8) 0.037(11)
C69 0.0331(11) 0.0506(11) 0.0593(12) -0.0074(9) 0.0107(9) 0.0025(8)
C70 0.0335(11) 0.0541(12) 0.0672(13) -0.0110(10) 0.0126(10) 0.0028(9)
C71 0.0356(11) 0.0517(11) 0.0601(12) -0.0076(9) 0.0103(9) 0.0035(9)
C72 0.0350(11) 0.0517(11) 0.0499(11) -0.0040(8) 0.0064(9) 0.0040(8)
C73 0.0358(11) 0.0508(11) 0.0491(10) -0.0021(8) 0.0053(9) 0.0070(8)
C74 0.0371(11) 0.0477(11) 0.0495(11) -0.0013(8) 0.0092(9) 0.0056(8)
C75 0.0375(11) 0.0462(10) 0.0473(10) -0.0013(8) 0.0087(9) 0.0049(8)
C76 0.0374(11) 0.0460(10) 0.0492(10) 0.0007(8) 0.0105(9) 0.0060(8)
C77 0.0372(11) 0.0481(11) 0.0539(11) -0.0042(9) 0.0073(9) 0.0042(8)
C78 0.0374(12) 0.0529(12) 0.0623(13) -0.0002(9) 0.0067(10) 0.0043(9)
C79 0.0403(12) 0.0530(12) 0.0594(12) 0.0001(9) 0.0146(10) 0.0091(9)
C80 0.0455(13) 0.0541(12) 0.0523(11) -0.0055(9) 0.0124(10) 0.0082(9)
C81 0.0403(12) 0.0479(11) 0.0489(11) -0.0006(8) 0.0110(9) 0.0059(8)
C82 0.0412(12) 0.0471(11) 0.0490(11) -0.0010(8) 0.0098(9) 0.0060(8)
C83 0.0460(13) 0.0563(12) 0.0547(12) -0.0082(9) 0.0120(10) 0.0063(10)
C84 0.0517(14) 0.0574(13) 0.0572(12) -0.0124(10) 0.0085(11) 0.0035(10)
C85 0.0440(13) 0.0586(13) 0.0584(12) -0.0114(10) 0.0052(10) 0.0007(10)
C86 0.0408(12) 0.0451(10) 0.0551(11) -0.0054(8) 0.0062(9) 0.0043(8)
C87 0.0351(11) 0.0502(11) 0.0542(11) -0.0071(9) 0.0048(9) 0.0005(8)
C88 0.0415(13) 0.0487(12) 0.0685(13) -0.0029(10) 0.0089(10) 0.0043(9)
C89 0.0445(13) 0.0519(12) 0.0642(13) -0.0007(10) 0.0069(10) 0.0030(9)
C90 0.0401(12) 0.0544(12) 0.0653(13) -0.0002(10) 0.0098(10) -0.0022(9)
C91 0.0392(12) 0.0510(11) 0.0529(11) -0.0045(9) 0.0053(9) 0.0016(9)
C92 0.0369(12) 0.0528(12) 0.0549(11) -0.0028(9) 0.0066(9) 0.0022(9)
C93 0.0389(12) 0.0539(12) 0.0689(14) -0.0036(10) 0.0080(10) 0.0006(9)
C94 0.0381(13) 0.0629(14) 0.0687(14) -0.0045(11) 0.0066(10) 0.0025(10)
C95 0.0376(13) 0.0579(13) 0.0763(15) -0.0076(11) 0.0046(11) 0.0067(10)
C96 0.0385(12) 0.0508(12) 0.0704(14) -0.0051(10) 0.0018(10) 0.0039(9)
C97 0.0364(11) 0.0521(11) 0.0530(11) -0.0056(9) 0.0038(9) 0.0043(9)
C98 0.0371(11) 0.0474(11) 0.0504(11) -0.0031(8) 0.0043(9) 0.0028(8)
C99 0.0374(11) 0.0490(11) 0.0489(11) -0.0048(8) 0.0059(9) 0.0022(8)
C100 0.0361(11) 0.0493(11) 0.0548(11) -0.0078(9) 0.0089(9) 0.0032(8)
C101 0.0353(11) 0.0497(11) 0.0536(11) -0.0072(9) 0.0099(9) 0.0031(8)
C102 0.0374(11) 0.0453(10) 0.0476(10) -0.0016(8) 0.0075(9) 0.0040(8)
C103 0.0399(12) 0.0428(10) 0.0481(10) -0.0013(8) 0.0071(9) 0.0051(8)
C104 0.0371(11) 0.0496(11) 0.0470(10) -0.0032(8) 0.0041(9) 0.0025(8)
C105 0.0426(13) 0.0660(14) 0.0702(14) -0.0072(11) 0.0158(11) 0.0122(10)
C106 0.0547(16) 0.0744(16) 0.0941(19) 0.0106(14) 0.0247(14) 0.0231(13)
C107 0.0581(17) 0.089(2) 0.113(2) -0.0386(17) 0.0251(16) 0.0131(14)
C108 0.0513(15) 0.0833(17) 0.0669(14) 0.0014(12) 0.0196(12) 0.0135(12)
C109 0.066(2) 0.104(2) 0.120(3) 0.0056(19) 0.0463(18) 0.0125(17)
C121 0.0507(14) 0.0536(13) 0.0791(16) 0.0048(11) 0.0105(12) 0.0016(10)
C122 0.098(2) 0.0728(17) 0.0799(18) 0.0133(14) -0.0021(17) -0.0040(16)
C123 0.0615(18) 0.0708(17) 0.125(3) 0.0301(17) 0.0262(17) 0.0028(13)
C124 0.0771(19) 0.0541(14) 0.104(2) 0.0042(13) 0.0290(16) 0.0016(13)
C125 0.159(4) 0.0701(19) 0.097(2) -0.0101(16) 0.051(2) -0.022(2)
C126 0.119(14) 0.130(13) 0.119(12) -0.071(10) 0.040(10) 0.011(11)
C127 0.154(16) 0.091(10) 0.072(9) -0.014(8) 0.010(12) -0.015(12)
C128 0.141(14) 0.050(7) 0.066(8) -0.004(5) 0.000(9) -0.030(8)
C129 0.0379(13) 0.0646(14) 0.0941(18) -0.0060(13) 0.0106(12) -0.0002(10)
C130 0.0475(16) 0.104(2) 0.093(2) -0.0079(17) 0.0024(14) -0.0120(14)
C131 0.0424(15) 0.0834(19) 0.145(3) 0.0056(19) 0.0217(17) 0.0065(13)
C132 0.0492(15) 0.0655(15) 0.0976(19) -0.0120(13) 0.0215(14) -0.0031(11)
C133 0.085(2) 0.085(2) 0.094(2) -0.0159(16) 0.0346(17) -0.0087(16)
C134 0.148(4) 0.123(3) 0.096(3) 0.008(2) 0.029(3) 0.018(3)
C135 0.131(3) 0.104(3) 0.131(3) -0.018(2) 0.076(3) 0.001(2)
C136 0.111(3) 0.155(4) 0.089(2) -0.047(2) 0.027(2) -0.043(3)
C110 0.038(2) 0.129(4) 0.099(3) 0.015(3) 0.011(2) -0.002(2)
C111 0.062(6) 0.136(6) 0.098(6) 0.022(5) 0.041(5) 0.002(4)
C112 0.071(4) 0.135(5) 0.121(5) -0.007(4) 0.050(4) 0.033(3)
C113 0.060(3) 0.066(3) 0.056(3) -0.016(2) 0.011(2) -0.006(2)
C114 0.090(4) 0.069(3) 0.078(3) -0.027(2) 0.017(3) -0.013(2)
C115 0.076(3) 0.093(3) 0.060(2) -0.026(2) 0.0130(19) 0.009(2)
C116 0.056(2) 0.084(2) 0.0573(19) -0.0180(17) 0.0023(16) -0.0073(18)
C117 0.064(3) 0.080(3) 0.076(3) -0.001(2) 0.001(3) -0.007(2)
C118 0.141(8) 0.081(5) 0.103(6) -0.006(4) -0.043(5) -0.005(6)
C119 0.120(7) 0.143(7) 0.148(9) 0.046(6) 0.031(6) -0.006(5)
C120 0.090(3) 0.098(4) 0.080(3) -0.002(3) -0.007(2) 0.008(3)
C1A 0.100(7) 0.068(5) 0.061(5) -0.016(4) 0.022(5) 0.013(5)
C1B 0.067(5) 0.074(4) 0.054(4) -0.015(3) 0.005(3) -0.005(4)
C1C 0.083(8) 0.096(8) 0.064(5) -0.027(5) 0.009(5) -0.017(6)
C1D 0.106(9) 0.091(8) 0.130(9) -0.003(7) -0.007(7) 0.023(7)
C1E 0.101(10) 0.046(6) 0.078(7) -0.008(5) 0.016(7) -0.003(7)
C1F 0.114(10) 0.087(8) 0.065(6) 0.012(7) -0.001(6) -0.013(7)
C1G 0.066(7) 0.073(6) 0.059(6) -0.013(5) 0.009(5) 0.001(5)
C1H 0.082(7) 0.085(6) 0.070(6) -0.003(5) 0.001(5) 0.003(5)
C1I 0.121(9) 0.155(10) 0.142(9) -0.018(8) 0.091(8) 0.007(8)
C1J 0.078(7) 0.152(10) 0.142(10) 0.009(8) 0.036(7) 0.033(7)
C1K 0.068(9) 0.108(9) 0.119(14) -0.010(8) 0.025(9) 0.005(6)
C1L 0.182(9) 0.100(5) 0.072(3) -0.003(3) 0.019(5) -0.058(6)
C1M 0.199(10) 0.153(8) 0.109(5) -0.029(5) 0.035(6) -0.095(7)
C1N 0.214(11) 0.153(7) 0.217(10) -0.087(7) 0.089(9) 0.002(8)

loop_
_atom_type_symbol
_atom_type_description
_atom_type_scat_dispersion_real
_atom_type_scat_dispersion_imag
_atom_type_scat_source
C C 0.0181 0.0091 'International Tables Vol C Tables 4.2.6.8 and 6.1.1.4'
H H 0.0000 0.0000 'International Tables Vol C Tables 4.2.6.8 and 6.1.1.4'
Cl Cl 0.3639 0.7018 'International Tables Vol C Tables 4.2.6.8 and 6.1.1.4'

loop_
_geom_angle_atom_site_label_1
_geom_angle_atom_site_label_2
_geom_angle_atom_site_label_3
_geom_angle
_geom_angle_site_symmetry_1
_geom_angle_site_symmetry_3
_geom_angle_publ_flag
C138 C137 Cl1 119.0(3) . . ?
C138 C137 C142 120.7(4) . . ?
C142 C137 Cl1 120.2(3) . . ?
C137 C138 H138 119.0 . . ?
C139 C138 C137 121.9(4) . . ?
C139 C138 H138 119.0 . . ?
C138 C139 H139 120.5 . . ?
C140 C139 C138 119.1(5) . . ?
C140 C139 H139 120.5 . . ?
C139 C140 H140 119.4 . . ?
C139 C140 C141 121.2(5) . . ?
C141 C140 H140 119.4 . . ?
C140 C141 H141 120.1 . . ?
C140 C141 C142 119.9(5) . . ?
C142 C141 H141 120.1 . . ?
C137 C142 C141 117.0(4) . . ?
C137 C142 H142 121.5 . . ?
C141 C142 H142 121.5 . . ?
C2 C1 C6 121.05(19) . . ?
C2 C1 C33 123.2(2) . . ?
C6 C1 C33 115.33(19) . . ?
C1 C2 C2 119.0(2) . 3_566 ?
C3 C2 C1 121.1(2) . . ?
C3 C2 C2 119.6(3) . 3_566 ?
C2 C3 C4 121.2(2) . . ?
C2 C3 C32 123.1(2) . 3_566 ?
C4 C3 C32 115.25(18) . 3_566 ?
C3 C4 C5 118.16(18) . . ?
C3 C4 C30 102.97(18) . 3_566 ?
C5 C4 C30 138.04(19) . 3_566 ?
C4 C5 H5 120.0 . . ?
C6 C5 C4 120.05(19) . . ?
C6 C5 H5 120.0 . . ?
C1 C6 C5 118.27(19) . . ?
C1 C6 C7 102.79(17) . . ?
C5 C6 C7 138.3(2) . . ?
C8 C7 C6 129.45(18) . . ?
C34 C7 C6 109.44(18) . . ?
C34 C7 C8 120.35(18) . . ?
C9 C8 C7 123.64(19) . . ?
C9 C8 C13 118.5(2) . . ?
C13 C8 C7 117.86(19) . . ?
C8 C9 H9 119.4 . . ?
C10 C9 C8 121.2(2) . . ?
C10 C9 H9 119.4 . . ?
C9 C10 H10 119.3 . . ?
C9 C10 C11 121.4(2) . . ?
C11 C10 H10 119.3 . . ?
C10 C11 C37 120.5(3) . . ?
C10 C11 C37A 117.7(3) . . ?
C12 C11 C10 117.3(2) . . ?
C12 C11 C37 121.6(3) . . ?
C12 C11 C37A 121.3(3) . . ?
C11 C12 H12 118.2 . . ?
C11 C12 C13 123.6(2) . . ?
C13 C12 H12 118.2 . . ?
C8 C13 C14 120.3(2) . . ?
C12 C13 C8 117.9(2) . . ?
C12 C13 C14 121.72(19) . . ?
C15 C14 C13 121.0(2) . . ?
C15 C14 C35 119.1(2) . . ?
C35 C14 C13 119.87(19) . . ?
C14 C15 H15 119.0 . . ?
C16 C15 C14 122.0(2) . . ?
C16 C15 H15 119.0 . . ?
C15 C16 C17 116.7(2) . . ?
C15 C16 C45 122.8(2) . . ?
C17 C16 C45 120.5(2) . . ?
C16 C17 H17 117.8 . . ?
C18 C17 C16 124.5(2) . . ?
C18 C17 H17 117.8 . . ?
C17 C18 C19 112.77(18) . . ?
C17 C18 C35 117.1(2) . . ?
C35 C18 C19 129.18(19) . . ?
C20 C19 C18 113.68(19) . . ?
C20 C19 C36 117.9(2) . . ?
C36 C19 C18 126.85(19) . . ?
C19 C20 H20 118.0 . . ?
C19 C20 C21 124.0(2) . . ?
C21 C20 H20 118.0 . . ?
C20 C21 C53 123.6(3) . . ?
C20 C21 C53A 118.3(4) . . ?
C22 C21 C20 116.5(2) . . ?
C22 C21 C53 119.4(3) . . ?
C22 C21 C53A 123.5(4) . . ?
C21 C22 H22 118.7 . . ?
C21 C22 C23 122.5(2) . . ?
C23 C22 H22 118.7 . . ?
C22 C23 C24 121.0(2) . . ?
C22 C23 C36 119.0(2) . . ?
C36 C23 C24 119.96(18) . . ?
C25 C24 C23 122.55(19) . . ?
C25 C24 C29 117.7(2) . . ?
C29 C24 C23 119.77(19) . . ?
C24 C25 H25 118.3 . . ?
C26 C25 C24 123.3(2) . . ?
C26 C25 H25 118.3 . . ?
C25 C26 C27 117.5(2) . . ?
C25 C26 C61 120.3(2) . . ?
C27 C26 C61 122.2(2) . . ?
C26 C27 H27 119.5 . . ?
C28 C27 C26 121.1(2) . . ?
C28 C27 H27 119.5 . . ?
C27 C28 H28 119.3 . . ?
C27 C28 C29 121.5(2) . . ?
C29 C28 H28 119.3 . . ?
C28 C29 C24 118.83(19) . . ?
C28 C29 C30 122.90(19) . . ?
C30 C29 C24 118.23(19) . . ?
C29 C30 C4 128.62(19) . 3_566 ?
C31 C30 C4 109.72(17) . 3_566 ?
C31 C30 C29 120.76(18) . . ?
C30 C31 C32 109.29(17) . . ?
C30 C31 C36 121.81(18) . . ?
C36 C31 C32 126.08(19) . . ?
C3 C32 C31 102.72(18) 3_566 . ?
C33 C32 C3 117.17(18) . 3_566 ?
C33 C32 C31 139.46(19) . . ?
C1 C33 C34 102.98(18) . . ?
C32 C33 C1 117.54(19) . . ?
C32 C33 C34 138.95(18) . . ?
C7 C34 C33 109.34(17) . . ?
C7 C34 C35 122.4(2) . . ?
C35 C34 C33 126.07(19) . . ?
C14 C35 C18 118.67(18) . . ?
C14 C35 C34 116.44(18) . . ?
C34 C35 C18 124.6(2) . . ?
C19 C36 C31 124.66(18) . . ?
C23 C36 C19 118.10(18) . . ?
C23 C36 C31 116.79(19) . . ?
C16 C45 C47 112.7(2) . . ?
C16 C45 C48 110.0(2) . . ?
C46 C45 C16 108.0(2) . . ?
C46 C45 C47 108.0(2) . . ?
C46 C45 C48 106.7(3) . . ?
C47 C45 C48 111.3(2) . . ?
C45 C46 H46A 109.5 . . ?
C45 C46 H46B 109.5 . . ?
C45 C46 H46C 109.5 . . ?
H46A C46 H46B 109.5 . . ?
H46A C46 H46C 109.5 . . ?
H46B C46 H46C 109.5 . . ?
C45 C47 H47A 109.5 . . ?
C45 C47 H47B 109.5 . . ?
C45 C47 H47C 109.5 . . ?
H47A C47 H47B 109.5 . . ?
H47A C47 H47C 109.5 . . ?
H47B C47 H47C 109.5 . . ?
C45 C48 H48A 106.6 . . ?
C45 C48 H48B 106.6 . . ?
H48A C48 H48B 106.5 . . ?
C49 C48 C45 123.1(3) . . ?
C49 C48 H48A 106.6 . . ?
C49 C48 H48B 106.6 . . ?
C50 C49 C48 104.4(3) . . ?
C51 C49 C48 112.1(3) . . ?
C51 C49 C50 104.7(3) . . ?
C52 C49 C48 114.2(3) . . ?
C52 C49 C50 108.9(4) . . ?
C52 C49 C51 111.7(4) . . ?
C49 C50 H50A 109.5 . . ?
C49 C50 H50B 109.5 . . ?
C49 C50 H50C 109.5 . . ?
H50A C50 H50B 109.5 . . ?
H50A C50 H50C 109.5 . . ?
H50B C50 H50C 109.5 . . ?
C49 C51 H51A 109.5 . . ?
C49 C51 H51B 109.5 . . ?
C49 C51 H51C 109.5 . . ?
H51A C51 H51B 109.5 . . ?
H51A C51 H51C 109.5 . . ?
H51B C51 H51C 109.5 . . ?
C49 C52 H52A 109.5 . . ?
C49 C52 H52B 109.5 . . ?
C49 C52 H52C 109.5 . . ?
H52A C52 H52B 109.5 . . ?
H52A C52 H52C 109.5 . . ?
H52B C52 H52C 109.5 . . ?
C26 C61 C64 111.3(2) . . ?
C62 C61 C26 107.2(2) . . ?
C62 C61 C64 106.8(2) . . ?
C63 C61 C26 111.59(19) . . ?
C63 C61 C62 106.9(2) . . ?
C63 C61 C64 112.7(2) . . ?
C61 C62 H62A 109.5 . . ?
C61 C62 H62B 109.5 . . ?
C61 C62 H62C 109.5 . . ?
H62A C62 H62B 109.5 . . ?
H62A C62 H62C 109.5 . . ?
H62B C62 H62C 109.5 . . ?
C61 C63 H63A 109.5 . . ?
C61 C63 H63B 109.5 . . ?
C61 C63 H63C 109.5 . . ?
H63A C63 H63B 109.5 . . ?
H63A C63 H63C 109.5 . . ?
H63B C63 H63C 109.5 . . ?
C61 C64 H64A 106.4 . . ?
C61 C64 H64B 106.4 . . ?
H64A C64 H64B 106.5 . . ?
C65 C64 C61 123.7(2) . . ?
C65 C64 H64A 106.4 . . ?
C65 C64 H64B 106.4 . . ?
C66 C65 C64 112.1(3) . . ?
C67 C65 C64 106.1(3) . . ?
C67 C65 C66 106.5(3) . . ?
C68 C65 C64 113.9(3) . . ?
C68 C65 C66 108.2(3) . . ?
C68 C65 C67 109.9(4) . . ?
C65 C66 H66A 109.5 . . ?
C65 C66 H66B 109.5 . . ?
C65 C66 H66C 109.5 . . ?
H66A C66 H66B 109.5 . . ?
H66A C66 H66C 109.5 . . ?
H66B C66 H66C 109.5 . . ?
C65 C67 H67A 109.5 . . ?
C65 C67 H67B 109.5 . . ?
C65 C67 H67C 109.5 . . ?
H67A C67 H67B 109.5 . . ?
H67A C67 H67C 109.5 . . ?
H67B C67 H67C 109.5 . . ?
C65 C68 H68A 109.5 . . ?
C65 C68 H68B 109.5 . . ?
C65 C68 H68C 109.5 . . ?
H68A C68 H68B 109.5 . . ?
H68A C68 H68C 109.5 . . ?
H68B C68 H68C 109.5 . . ?
C11 C37 C38 101.5(4) . . ?
C11 C37 C39 111.7(7) . . ?
C11 C37 C40 111.3(4) . . ?
C38 C37 C39 109.3(6) . . ?
C38 C37 C40 112.7(5) . . ?
C40 C37 C39 110.2(6) . . ?
C37 C38 H38A 109.5 . . ?
C37 C38 H38B 109.5 . . ?
C37 C38 H38C 109.5 . . ?
H38A C38 H38B 109.5 . . ?
H38A C38 H38C 109.5 . . ?
H38B C38 H38C 109.5 . . ?
C37 C39 H39A 109.5 . . ?
C37 C39 H39B 109.5 . . ?
C37 C39 H39C 109.5 . . ?
H39A C39 H39B 109.5 . . ?
H39A C39 H39C 109.5 . . ?
H39B C39 H39C 109.5 . . ?
C37 C40 H40A 105.8 . . ?
C37 C40 H40B 105.8 . . ?
H40A C40 H40B 106.2 . . ?
C41 C40 C37 126.1(5) . . ?
C41 C40 H40A 105.8 . . ?
C41 C40 H40B 105.8 . . ?
C40 C41 C42 113.1(8) . . ?
C40 C41 C43A 107.7(5) . . ?
C42 C41 C43A 111.0(9) . . ?
C44 C41 C40 111.2(6) . . ?
C44 C41 C42 110.4(10) . . ?
C44 C41 C43A 102.8(8) . . ?
C41 C42 H42A 109.5 . . ?
C41 C42 H42B 109.5 . . ?
C41 C42 H42C 109.5 . . ?
H42A C42 H42B 109.5 . . ?
H42A C42 H42C 109.5 . . ?
H42B C42 H42C 109.5 . . ?
C41 C43A H43A 109.5 . . ?
C41 C43A H43B 109.5 . . ?
C41 C43A H43C 109.5 . . ?
H43A C43A H43B 109.5 . . ?
H43A C43A H43C 109.5 . . ?
H43B C43A H43C 109.5 . . ?
C41 C44 H44A 109.5 . . ?
C41 C44 H44B 109.5 . . ?
C41 C44 H44C 109.5 . . ?
H44A C44 H44B 109.5 . . ?
H44A C44 H44C 109.5 . . ?
H44B C44 H44C 109.5 . . ?
C21 C53 C54 110.7(5) . . ?
C21 C53 C55 104.2(5) . . ?
C21 C53 C56 116.4(5) . . ?
C54 C53 C55 106.7(6) . . ?
C54 C53 C56 111.6(5) . . ?
C56 C53 C55 106.5(5) . . ?
C53 C54 H54A 109.5 . . ?
C53 C54 H54B 109.5 . . ?
C53 C54 H54C 109.5 . . ?
H54A C54 H54B 109.5 . . ?
H54A C54 H54C 109.5 . . ?
H54B C54 H54C 109.5 . . ?
C53 C55 H55A 109.5 . . ?
C53 C55 H55B 109.5 . . ?
C53 C55 H55C 109.5 . . ?
H55A C55 H55B 109.5 . . ?
H55A C55 H55C 109.5 . . ?
H55B C55 H55C 109.5 . . ?
C53 C56 H56A 106.1 . . ?
C53 C56 H56B 106.1 . . ?
H56A C56 H56B 106.3 . . ?
C57 C56 C53 125.0(5) . . ?
C57 C56 H56A 106.1 . . ?
C57 C56 H56B 106.1 . . ?
C56 C57 C58 109.2(5) . . ?
C56 C57 C59 108.8(6) . . ?
C58 C57 C59 106.1(5) . . ?
C60 C57 C56 110.2(5) . . ?
C60 C57 C58 118.9(7) . . ?
C60 C57 C59 103.0(7) . . ?
C57 C58 H58A 109.5 . . ?
C57 C58 H58B 109.5 . . ?
C57 C58 H58C 109.5 . . ?
H58A C58 H58B 109.5 . . ?
H58A C58 H58C 109.5 . . ?
H58B C58 H58C 109.5 . . ?
C57 C59 H59A 109.5 . . ?
C57 C59 H59B 109.5 . . ?
C57 C59 H59C 109.5 . . ?
H59A C59 H59B 109.5 . . ?
H59A C59 H59C 109.5 . . ?
H59B C59 H59C 109.5 . . ?
C57 C60 H60A 109.5 . . ?
C57 C60 H60B 109.5 . . ?
C57 C60 H60C 109.5 . . ?
H60A C60 H60B 109.5 . . ?
H60A C60 H60C 109.5 . . ?
H60B C60 H60C 109.5 . . ?
C38A C37A C11 113.0(5) . . ?
C38A C37A C39A 106.9(7) . . ?
C39A C37A C11 108.2(7) . . ?
C40A C37A C11 110.3(5) . . ?
C40A C37A C38A 107.0(7) . . ?
C40A C37A C39A 111.5(8) . . ?
C37A C38A H38D 109.5 . . ?
C37A C38A H38E 109.5 . . ?
C37A C38A H38F 109.5 . . ?
H38D C38A H38E 109.5 . . ?
H38D C38A H38F 109.5 . . ?
H38E C38A H38F 109.5 . . ?
C37A C39A H39D 109.5 . . ?
C37A C39A H39E 109.5 . . ?
C37A C39A H39F 109.5 . . ?
H39D C39A H39E 109.5 . . ?
H39D C39A H39F 109.5 . . ?
H39E C39A H39F 109.5 . . ?
C37A C40A H40C 106.4 . . ?
C37A C40A H40D 106.4 . . ?
C37A C40A C41A 123.9(6) . . ?
H40C C40A H40D 106.4 . . ?
C41A C40A H40C 106.4 . . ?
C41A C40A H40D 106.4 . . ?
C40A C41A C42A 117.5(8) . . ?
C40A C41A C43 107.0(7) . . ?
C40A C41A C44A 111.9(8) . . ?
C42A C41A C43 106.2(9) . . ?
C44A C41A C42A 106.6(7) . . ?
C44A C41A C43 107.0(7) . . ?
C41A C42A H42D 109.5 . . ?
C41A C42A H42E 109.5 . . ?
C41A C42A H42F 109.5 . . ?
H42D C42A H42E 109.5 . . ?
H42D C42A H42F 109.5 . . ?
H42E C42A H42F 109.5 . . ?
C41A C43 H43D 109.5 . . ?
C41A C43 H43E 109.5 . . ?
C41A C43 H43F 109.5 . . ?
H43D C43 H43E 109.5 . . ?
H43D C43 H43F 109.5 . . ?
H43E C43 H43F 109.5 . . ?
C41A C44A H44D 109.5 . . ?
C41A C44A H44E 109.5 . . ?
C41A C44A H44F 109.5 . . ?
H44D C44A H44E 109.5 . . ?
H44D C44A H44F 109.5 . . ?
H44E C44A H44F 109.5 . . ?
C54A C53A C21 114.3(8) . . ?
C54A C53A C55A 105.5(10) . . ?
C54A C53A C56A 110.3(9) . . ?
C55A C53A C21 110.0(10) . . ?
C55A C53A C56A 110.5(11) . . ?
C56A C53A C21 106.4(8) . . ?
C53A C54A H54D 109.5 . . ?
C53A C54A H54E 109.5 . . ?
C53A C54A H54F 109.5 . . ?
H54D C54A H54E 109.5 . . ?
H54D C54A H54F 109.5 . . ?
H54E C54A H54F 109.5 . . ?
C53A C55A H55D 109.5 . . ?
C53A C55A H55E 109.5 . . ?
C53A C55A H55F 109.5 . . ?
H55D C55A H55E 109.5 . . ?
H55D C55A H55F 109.5 . . ?
H55E C55A H55F 109.5 . . ?
C53A C56A H56C 107.0 . . ?
C53A C56A H56D 107.0 . . ?
C53A C56A C57A 121.4(9) . . ?
H56C C56A H56D 106.7 . . ?
C57A C56A H56C 107.0 . . ?
C57A C56A H56D 107.0 . . ?
C56A C57A C60A 129.5(9) . . ?
C58A C57A C56A 109.9(10) . . ?
C58A C57A C60A 97.9(9) . . ?
C59A C57A C56A 110.6(11) . . ?
C59A C57A C58A 107.4(10) . . ?
C59A C57A C60A 99.4(9) . . ?
C57A C58A H58D 109.5 . . ?
C57A C58A H58E 109.5 . . ?
C57A C58A H58F 109.5 . . ?
H58D C58A H58E 109.5 . . ?
H58D C58A H58F 109.5 . . ?
H58E C58A H58F 109.5 . . ?
C57A C59A H59D 109.5 . . ?
C57A C59A H59E 109.5 . . ?
C57A C59A H59F 109.5 . . ?
H59D C59A H59E 109.5 . . ?
H59D C59A H59F 109.5 . . ?
H59E C59A H59F 109.5 . . ?
C57A C60A H60D 109.5 . . ?
C57A C60A H60E 109.5 . . ?
C57A C60A H60F 109.5 . . ?
H60D C60A H60E 109.5 . . ?
H60D C60A H60F 109.5 . . ?
H60E C60A H60F 109.5 . . ?
C70 C69 C74 120.54(19) . . ?
C70 C69 C101 123.56(19) . . ?
C74 C69 C101 115.45(18) . . ?
C69 C70 C70 118.7(2) . 3_666 ?
C71 C70 C69 121.8(2) . . ?
C71 C70 C70 119.2(2) . 3_666 ?
C70 C71 C72 120.75(19) . . ?
C70 C71 C100 123.68(19) . 3_666 ?
C72 C71 C100 114.91(19) . 3_666 ?
C71 C72 C73 118.32(18) . . ?
C71 C72 C98 102.98(17) . 3_666 ?
C73 C72 C98 137.79(19) . 3_666 ?
C72 C73 H73 120.0 . . ?
C74 C73 C72 119.97(18) . . ?
C74 C73 H73 120.0 . . ?
C69 C74 C73 118.33(18) . . ?
C69 C74 C75 102.69(17) . . ?
C73 C74 C75 138.09(19) . . ?
C76 C75 C74 129.95(19) . . ?
C102 C75 C74 109.36(17) . . ?
C102 C75 C76 119.95(18) . . ?
C77 C76 C75 123.00(18) . . ?
C77 C76 C81 118.66(19) . . ?
C81 C76 C75 118.31(18) . . ?
C76 C77 H77 119.3 . . ?
C78 C77 C76 121.42(19) . . ?
C78 C77 H77 119.3 . . ?
C77 C78 H78 119.3 . . ?
C77 C78 C79 121.34(19) . . ?
C79 C78 H78 119.3 . . ?
C78 C79 C105 119.53(19) . . ?
C80 C79 C78 117.3(2) . . ?
C80 C79 C105 123.1(2) . . ?
C79 C80 H80 118.4 . . ?
C79 C80 C81 123.2(2) . . ?
C81 C80 H80 118.4 . . ?
C76 C81 C80 117.97(19) . . ?
C76 C81 C82 120.36(19) . . ?
C80 C81 C82 121.63(18) . . ?
C83 C82 C81 122.3(2) . . ?
C83 C82 C103 118.63(19) . . ?
C103 C82 C81 119.11(18) . . ?
C82 C83 H83 118.9 . . ?
C84 C83 C82 122.2(2) . . ?
C84 C83 H83 118.9 . . ?
C83 C84 C85 117.2(2) . . ?
C83 C84 C113 122.4(3) . . ?
C83 C84 C1G 123.4(5) . . ?
C85 C84 C113 120.4(3) . . ?
C85 C84 C1G 118.7(5) . . ?
C84 C85 H85 118.2 . . ?
C86 C85 C84 123.6(2) . . ?
C86 C85 H85 118.2 . . ?
C85 C86 C87 113.50(19) . . ?
C85 C86 C103 117.6(2) . . ?
C103 C86 C87 127.61(18) . . ?
C88 C87 C86 113.64(19) . . ?
C88 C87 C104 118.1(2) . . ?
C104 C87 C86 127.12(19) . . ?
C87 C88 H88 118.1 . . ?
C87 C88 C89 123.9(2) . . ?
C89 C88 H88 118.1 . . ?
C88 C89 C121 120.1(2) . . ?
C90 C89 C88 116.5(2) . . ?
C90 C89 C121 123.4(2) . . ?
C89 C90 H90 118.8 . . ?
C89 C90 C91 122.5(2) . . ?
C91 C90 H90 118.8 . . ?
C90 C91 C92 122.0(2) . . ?
C90 C91 C104 118.66(19) . . ?
C104 C91 C92 119.21(19) . . ?
C93 C92 C91 122.3(2) . . ?
C93 C92 C97 117.91(19) . . ?
C97 C92 C91 119.82(19) . . ?
C92 C93 H93 118.6 . . ?
C94 C93 C92 122.8(2) . . ?
C94 C93 H93 118.6 . . ?
C93 C94 C95 118.0(2) . . ?
C93 C94 C129 120.2(2) . . ?
C95 C94 C129 121.8(2) . . ?
C94 C95 H95 119.5 . . ?
C96 C95 C94 120.9(2) . . ?
C96 C95 H95 119.5 . . ?
C95 C96 H96 119.3 . . ?
C95 C96 C97 121.4(2) . . ?
C97 C96 H96 119.3 . . ?
C92 C97 C98 118.36(18) . . ?
C96 C97 C92 118.8(2) . . ?
C96 C97 C98 122.7(2) . . ?
C97 C98 C72 129.00(19) . 3_666 ?
C99 C98 C72 109.57(17) . 3_666 ?
C99 C98 C97 120.26(18) . . ?
C98 C99 C100 109.36(17) . . ?
C98 C99 C104 121.99(19) . . ?
C104 C99 C100 125.10(18) . . ?
C71 C100 C99 103.10(17) 3_666 . ?
C101 C100 C71 117.10(18) . 3_666 ?
C101 C100 C99 138.98(19) . . ?
C69 C101 C102 102.70(17) . . ?
C100 C101 C69 117.38(18) . . ?
C100 C101 C102 139.30(19) . . ?
C75 C102 C101 109.67(17) . . ?
C75 C102 C103 122.31(19) . . ?
C103 C102 C101 125.76(18) . . ?
C82 C103 C86 118.96(18) . . ?
C102 C103 C82 117.15(18) . . ?
C102 C103 C86 123.64(19) . . ?
C91 C104 C87 118.34(19) . . ?
C91 C104 C99 117.01(18) . . ?
C99 C104 C87 123.88(19) . . ?
C79 C105 C108 105.05(19) . . ?
C106 C105 C79 107.3(2) . . ?
C106 C105 C108 113.7(2) . . ?
C107 C105 C79 110.6(2) . . ?
C107 C105 C106 108.3(2) . . ?
C107 C105 C108 111.8(2) . . ?
C105 C106 H10A 109.5 . . ?
C105 C106 H10B 109.5 . . ?
C105 C106 H10C 109.5 . . ?
H10A C106 H10B 109.5 . . ?
H10A C106 H10C 109.5 . . ?
H10B C106 H10C 109.5 . . ?
C105 C107 H10D 109.5 . . ?
C105 C107 H10E 109.5 . . ?
C105 C107 H10F 109.5 . . ?
H10D C107 H10E 109.5 . . ?
H10D C107 H10F 109.5 . . ?
H10E C107 H10F 109.5 . . ?
C105 C108 H10G 106.0 . . ?
C105 C108 H10H 106.0 . . ?
H10G C108 H10H 106.3 . . ?
C109 C108 C105 125.1(2) . . ?
C109 C108 H10G 106.0 . . ?
C109 C108 H10H 106.0 . . ?
C108 C109 C110 105.7(3) . . ?
C108 C109 C1I 98.5(5) . . ?
C111 C109 C108 108.3(7) . . ?
C111 C109 C110 104.1(6) . . ?
C111 C109 C112 113.6(7) . . ?
C112 C109 C108 118.4(3) . . ?
C112 C109 C110 105.6(4) . . ?
C1J C109 C108 124.5(6) . . ?
C1J C109 C1I 97.8(9) . . ?
C1J C109 C1K 121.1(14) . . ?
C1K C109 C108 108.7(13) . . ?
C1K C109 C1I 97.4(12) . . ?
C89 C121 C122 105.7(2) . . ?
C89 C121 C124 114.0(2) . . ?
C123 C121 C89 112.4(2) . . ?
C123 C121 C122 107.3(3) . . ?
C123 C121 C124 112.0(2) . . ?
C124 C121 C122 104.7(2) . . ?
C121 C122 H12A 109.5 . . ?
C121 C122 H12B 109.5 . . ?
C121 C122 H12C 109.5 . . ?
H12A C122 H12B 109.5 . . ?
H12A C122 H12C 109.5 . . ?
H12B C122 H12C 109.5 . . ?
C121 C123 H12D 109.5 . . ?
C121 C123 H12E 109.5 . . ?
C121 C123 H12F 109.5 . . ?
H12D C123 H12E 109.5 . . ?
H12D C123 H12F 109.5 . . ?
H12E C123 H12F 109.5 . . ?
C121 C124 H12G 107.0 . . ?
C121 C124 H12H 107.0 . . ?
C121 C124 C125 121.3(3) . . ?
H12G C124 H12H 106.7 . . ?
C125 C124 H12G 107.0 . . ?
C125 C124 H12H 107.0 . . ?
C124 C125 C126 90.6(7) . . ?
C124 C125 C1L 114.6(4) . . ?
C124 C125 C1M 111.2(4) . . ?
C127 C125 C124 112.4(13) . . ?
C127 C125 C126 87.3(19) . . ?
C128 C125 C124 111.5(9) . . ?
C128 C125 C126 97.1(14) . . ?
C128 C125 C127 135.8(16) . . ?
C1L C125 C1M 100.6(8) . . ?
C1N C125 C124 112.9(7) . . ?
C1N C125 C1L 108.9(7) . . ?
C1N C125 C1M 108.0(6) . . ?
C125 C126 H12I 109.5 . . ?
C125 C126 H12J 109.5 . . ?
C125 C126 H12K 109.5 . . ?
H12I C126 H12J 109.5 . . ?
H12I C126 H12K 109.5 . . ?
H12J C126 H12K 109.5 . . ?
C125 C127 H12L 109.5 . . ?
C125 C127 H12M 109.5 . . ?
C125 C127 H12N 109.5 . . ?
H12L C127 H12M 109.5 . . ?
H12L C127 H12N 109.5 . . ?
H12M C127 H12N 109.5 . . ?
C125 C128 H12O 109.5 . . ?
C125 C128 H12P 109.5 . . ?
C125 C128 H12Q 109.5 . . ?
H12O C128 H12P 109.5 . . ?
H12O C128 H12Q 109.5 . . ?
H12P C128 H12Q 109.5 . . ?
C94 C129 C131 111.2(2) . . ?
C94 C129 C132 111.0(2) . . ?
C130 C129 C94 107.9(2) . . ?
C130 C129 C131 108.3(2) . . ?
C130 C129 C132 107.0(2) . . ?
C131 C129 C132 111.3(3) . . ?
C129 C130 H13A 109.5 . . ?
C129 C130 H13B 109.5 . . ?
C129 C130 H13C 109.5 . . ?
H13A C130 H13B 109.5 . . ?
H13A C130 H13C 109.5 . . ?
H13B C130 H13C 109.5 . . ?
C129 C131 H13D 109.5 . . ?
C129 C131 H13E 109.5 . . ?
C129 C131 H13F 109.5 . . ?
H13D C131 H13E 109.5 . . ?
H13D C131 H13F 109.5 . . ?
H13E C131 H13F 109.5 . . ?
C129 C132 H13G 106.3 . . ?
C129 C132 H13H 106.3 . . ?
H13G C132 H13H 106.4 . . ?
C133 C132 C129 124.0(2) . . ?
C133 C132 H13G 106.3 . . ?
C133 C132 H13H 106.3 . . ?
C132 C133 C135 111.9(3) . . ?
C134 C133 C132 105.9(3) . . ?
C134 C133 C135 107.2(3) . . ?
C136 C133 C132 114.3(3) . . ?
C136 C133 C134 109.2(4) . . ?
C136 C133 C135 108.1(3) . . ?
C133 C134 H13I 109.5 . . ?
C133 C134 H13J 109.5 . . ?
C133 C134 H13K 109.5 . . ?
H13I C134 H13J 109.5 . . ?
H13I C134 H13K 109.5 . . ?
H13J C134 H13K 109.5 . . ?
C133 C135 H13L 109.5 . . ?
C133 C135 H13M 109.5 . . ?
C133 C135 H13N 109.5 . . ?
H13L C135 H13M 109.5 . . ?
H13L C135 H13N 109.5 . . ?
H13M C135 H13N 109.5 . . ?
C133 C136 H13O 109.5 . . ?
C133 C136 H13P 109.5 . . ?
C133 C136 H13Q 109.5 . . ?
H13O C136 H13P 109.5 . . ?
H13O C136 H13Q 109.5 . . ?
H13P C136 H13Q 109.5 . . ?
C109 C110 H11A 109.5 . . ?
C109 C110 H11B 109.5 . . ?
C109 C110 H11C 109.5 . . ?
H11A C110 H11B 109.5 . . ?
H11A C110 H11C 109.5 . . ?
H11B C110 H11C 109.5 . . ?
C109 C111 H11D 109.5 . . ?
C109 C111 H11E 109.5 . . ?
C109 C111 H11F 109.5 . . ?
H11D C111 H11E 109.5 . . ?
H11D C111 H11F 109.5 . . ?
H11E C111 H11F 109.5 . . ?
C109 C112 H11G 109.5 . . ?
C109 C112 H11H 109.5 . . ?
C109 C112 H11I 109.5 . . ?
H11G C112 H11H 109.5 . . ?
H11G C112 H11I 109.5 . . ?
H11H C112 H11I 109.5 . . ?
C84 C113 C116 111.9(4) . . ?
C114 C113 C84 106.5(5) . . ?
C114 C113 C116 106.6(5) . . ?
C115 C113 C84 112.5(4) . . ?
C115 C113 C114 107.0(5) . . ?
C115 C113 C116 111.9(5) . . ?
C113 C114 H11J 109.5 . . ?
C113 C114 H11K 109.5 . . ?
C113 C114 H11L 109.5 . . ?
H11J C114 H11K 109.5 . . ?
H11J C114 H11L 109.5 . . ?
H11K C114 H11L 109.5 . . ?
C113 C115 H11M 109.5 . . ?
C113 C115 H11N 109.5 . . ?
C113 C115 H11O 109.5 . . ?
H11M C115 H11N 109.5 . . ?
H11M C115 H11O 109.5 . . ?
H11N C115 H11O 109.5 . . ?
C113 C116 H11P 106.1 . . ?
C113 C116 H11Q 106.1 . . ?
H11P C116 H11Q 106.3 . . ?
C117 C116 C113 124.8(4) . . ?
C117 C116 H11P 106.1 . . ?
C117 C116 H11Q 106.1 . . ?
C118 C117 C116 112.7(7) . . ?
C118 C117 C119 113.0(8) . . ?
C118 C117 C120 105.5(6) . . ?
C119 C117 C116 111.8(7) . . ?
C120 C117 C116 106.6(4) . . ?
C120 C117 C119 106.6(6) . . ?
C117 C118 H11R 109.5 . . ?
C117 C118 H11S 109.5 . . ?
C117 C118 H11T 109.5 . . ?
H11R C118 H11S 109.5 . . ?
H11R C118 H11T 109.5 . . ?
H11S C118 H11T 109.5 . . ?
C117 C119 H11U 109.5 . . ?
C117 C119 H11V 109.5 . . ?
C117 C119 H11W 109.5 . . ?
H11U C119 H11V 109.5 . . ?
H11U C119 H11W 109.5 . . ?
H11V C119 H11W 109.5 . . ?
C117 C120 H12R 109.5 . . ?
C117 C120 H12S 109.5 . . ?
C117 C120 H12T 109.5 . . ?
H12R C120 H12S 109.5 . . ?
H12R C120 H12T 109.5 . . ?
H12S C120 H12T 109.5 . . ?
H1AA C1A H1AB 109.5 . . ?
H1AA C1A H1AC 109.5 . . ?
H1AB C1A H1AC 109.5 . . ?
C1G C1A H1AA 109.5 . . ?
C1G C1A H1AB 109.5 . . ?
C1G C1A H1AC 109.5 . . ?
H1BA C1B H1BB 106.0 . . ?
C1G C1B H1BA 105.4 . . ?
C1G C1B H1BB 105.4 . . ?
C1H C1B H1BA 105.4 . . ?
C1H C1B H1BB 105.4 . . ?
C1H C1B C1G 127.5(10) . . ?
H1CA C1C H1CB 109.5 . . ?
H1CA C1C H1CC 109.5 . . ?
H1CB C1C H1CC 109.5 . . ?
C1G C1C H1CA 109.5 . . ?
C1G C1C H1CB 109.5 . . ?
C1G C1C H1CC 109.5 . . ?
H1DA C1D H1DB 109.5 . . ?
H1DA C1D H1DC 109.5 . . ?
H1DB C1D H1DC 109.5 . . ?
C1H C1D H1DA 109.5 . . ?
C1H C1D H1DB 109.5 . . ?
C1H C1D H1DC 109.5 . . ?
H1EA C1E H1EB 109.5 . . ?
H1EA C1E H1EC 109.5 . . ?
H1EB C1E H1EC 109.5 . . ?
C1H C1E H1EA 109.5 . . ?
C1H C1E H1EB 109.5 . . ?
C1H C1E H1EC 109.5 . . ?
H1FA C1F H1FB 109.5 . . ?
H1FA C1F H1FC 109.5 . . ?
H1FB C1F H1FC 109.5 . . ?
C1H C1F H1FA 109.5 . . ?
C1H C1F H1FB 109.5 . . ?
C1H C1F H1FC 109.5 . . ?
C84 C1G C1A 111.4(10) . . ?
C84 C1G C1B 103.9(9) . . ?
C84 C1G C1C 114.2(10) . . ?
C1A C1G C1B 106.2(10) . . ?
C1A C1G C1C 108.0(12) . . ?
C1C C1G C1B 113.0(12) . . ?
C1D C1H C1B 111.2(10) . . ?
C1D C1H C1E 110.3(11) . . ?
C1D C1H C1F 109.3(11) . . ?
C1E C1H C1B 113.5(13) . . ?
C1F C1H C1B 105.1(13) . . ?
C1F C1H C1E 107.3(11) . . ?
C109 C1I H1IA 109.5 . . ?
C109 C1I H1IB 109.5 . . ?
C109 C1I H1IC 109.5 . . ?
H1IA C1I H1IB 109.5 . . ?
H1IA C1I H1IC 109.5 . . ?
H1IB C1I H1IC 109.5 . . ?
C109 C1J H1JA 109.5 . . ?
C109 C1J H1JB 109.5 . . ?
C109 C1J H1JC 109.5 . . ?
H1JA C1J H1JB 109.5 . . ?
H1JA C1J H1JC 109.5 . . ?
H1JB C1J H1JC 109.5 . . ?
C109 C1K H1KA 109.5 . . ?
C109 C1K H1KB 109.5 . . ?
C109 C1K H1KC 109.5 . . ?
H1KA C1K H1KB 109.5 . . ?
H1KA C1K H1KC 109.5 . . ?
H1KB C1K H1KC 109.5 . . ?
C125 C1L H1LA 109.5 . . ?
C125 C1L H1LB 109.5 . . ?
C125 C1L H1LC 109.5 . . ?
H1LA C1L H1LB 109.5 . . ?
H1LA C1L H1LC 109.5 . . ?
H1LB C1L H1LC 109.5 . . ?
C125 C1M H1MA 109.5 . . ?
C125 C1M H1MB 109.5 . . ?
C125 C1M H1MC 109.5 . . ?
H1MA C1M H1MB 109.5 . . ?
H1MA C1M H1MC 109.5 . . ?
H1MB C1M H1MC 109.5 . . ?
C125 C1N H1NA 109.5 . . ?
C125 C1N H1NB 109.5 . . ?
C125 C1N H1NC 109.5 . . ?
H1NA C1N H1NB 109.5 . . ?
H1NA C1N H1NC 109.5 . . ?
H1NB C1N H1NC 109.5 . . ?

loop_
_geom_bond_atom_site_label_1
_geom_bond_atom_site_label_2
_geom_bond_distance
_geom_bond_site_symmetry_2
_geom_bond_publ_flag
Cl1 C137 1.706(4) . ?
C137 C138 1.360(5) . ?
C137 C142 1.363(5) . ?
C138 H138 0.9300 . ?
C138 C139 1.346(5) . ?
C139 H139 0.9300 . ?
C139 C140 1.325(6) . ?
C140 H140 0.9300 . ?
C140 C141 1.383(6) . ?
C141 H141 0.9300 . ?
C141 C142 1.401(6) . ?
C142 H142 0.9300 . ?
C1 C2 1.369(3) . ?
C1 C6 1.383(3) . ?
C1 C33 1.441(3) . ?
C2 C2 1.378(5) 3_566 ?
C2 C3 1.364(3) . ?
C3 C4 1.382(3) . ?
C3 C32 1.447(3) 3_566 ?
C4 C5 1.424(3) . ?
C4 C30 1.495(3) 3_566 ?
C5 H5 0.9300 . ?
C5 C6 1.421(3) . ?
C6 C7 1.499(3) . ?
C7 C8 1.425(3) . ?
C7 C34 1.401(3) . ?
C8 C9 1.411(3) . ?
C8 C13 1.414(3) . ?
C9 H9 0.9300 . ?
C9 C10 1.363(3) . ?
C10 H10 0.9300 . ?
C10 C11 1.409(4) . ?
C11 C12 1.366(4) . ?
C11 C37 1.516(7) . ?
C11 C37A 1.647(8) . ?
C12 H12 0.9300 . ?
C12 C13 1.407(3) . ?
C13 C14 1.458(3) . ?
C14 C15 1.405(3) . ?
C14 C35 1.419(3) . ?
C15 H15 0.9300 . ?
C15 C16 1.372(3) . ?
C16 C17 1.404(3) . ?
C16 C45 1.530(3) . ?
C17 H17 0.9300 . ?
C17 C18 1.373(3) . ?
C18 C19 1.521(3) . ?
C18 C35 1.431(3) . ?
C19 C20 1.378(3) . ?
C19 C36 1.429(3) . ?
C20 H20 0.9300 . ?
C20 C21 1.404(3) . ?
C21 C22 1.369(4) . ?
C21 C53 1.526(8) . ?
C21 C53A 1.610(13) . ?
C22 H22 0.9300 . ?
C22 C23 1.410(3) . ?
C23 C24 1.457(3) . ?
C23 C36 1.421(3) . ?
C24 C25 1.402(3) . ?
C24 C29 1.418(3) . ?
C25 H25 0.9300 . ?
C25 C26 1.383(3) . ?
C26 C27 1.398(3) . ?
C26 C61 1.534(3) . ?
C27 H27 0.9300 . ?
C27 C28 1.371(3) . ?
C28 H28 0.9300 . ?
C28 C29 1.400(3) . ?
C29 C30 1.418(3) . ?
C30 C31 1.400(3) . ?
C31 C32 1.470(3) . ?
C31 C36 1.429(3) . ?
C32 C33 1.391(3) . ?
C33 C34 1.464(3) . ?
C34 C35 1.424(3) . ?
C45 C46 1.527(4) . ?
C45 C47 1.530(4) . ?
C45 C48 1.564(4) . ?
C46 H46A 0.9600 . ?
C46 H46B 0.9600 . ?
C46 H46C 0.9600 . ?
C47 H47A 0.9600 . ?
C47 H47B 0.9600 . ?
C47 H47C 0.9600 . ?
C48 H48A 0.9700 . ?
C48 H48B 0.9700 . ?
C48 C49 1.545(5) . ?
C49 C50 1.543(6) . ?
C49 C51 1.523(5) . ?
C49 C52 1.522(6) . ?
C50 H50A 0.9600 . ?
C50 H50B 0.9600 . ?
C50 H50C 0.9600 . ?
C51 H51A 0.9600 . ?
C51 H51B 0.9600 . ?
C51 H51C 0.9600 . ?
C52 H52A 0.9600 . ?
C52 H52B 0.9600 . ?
C52 H52C 0.9600 . ?
C61 C62 1.529(4) . ?
C61 C63 1.528(4) . ?
C61 C64 1.546(4) . ?
C62 H62A 0.9600 . ?
C62 H62B 0.9600 . ?
C62 H62C 0.9600 . ?
C63 H63A 0.9600 . ?
C63 H63B 0.9600 . ?
C63 H63C 0.9600 . ?
C64 H64A 0.9700 . ?
C64 H64B 0.9700 . ?
C64 C65 1.535(4) . ?
C65 C66 1.533(5) . ?
C65 C67 1.528(6) . ?
C65 C68 1.519(5) . ?
C66 H66A 0.9600 . ?
C66 H66B 0.9600 . ?
C66 H66C 0.9600 . ?
C67 H67A 0.9600 . ?
C67 H67B 0.9600 . ?
C67 H67C 0.9600 . ?
C68 H68A 0.9600 . ?
C68 H68B 0.9600 . ?
C68 H68C 0.9600 . ?
C37 C38 1.532(7) . ?
C37 C39 1.546(8) . ?
C37 C40 1.541(7) . ?
C38 H38A 0.9600 . ?
C38 H38B 0.9600 . ?
C38 H38C 0.9600 . ?
C39 H39A 0.9600 . ?
C39 H39B 0.9600 . ?
C39 H39C 0.9600 . ?
C40 H40A 0.9700 . ?
C40 H40B 0.9700 . ?
C40 C41 1.517(7) . ?
C41 C42 1.520(9) . ?
C41 C43A 1.531(7) . ?
C41 C44 1.514(8) . ?
C42 H42A 0.9600 . ?
C42 H42B 0.9600 . ?
C42 H42C 0.9600 . ?
C43A H43A 0.9600 . ?
C43A H43B 0.9600 . ?
C43A H43C 0.9600 . ?
C44 H44A 0.9600 . ?
C44 H44B 0.9600 . ?
C44 H44C 0.9600 . ?
C53 C54 1.537(7) . ?
C53 C55 1.561(7) . ?
C53 C56 1.546(7) . ?
C54 H54A 0.9600 . ?
C54 H54B 0.9600 . ?
C54 H54C 0.9600 . ?
C55 H55A 0.9600 . ?
C55 H55B 0.9600 . ?
C55 H55C 0.9600 . ?
C56 H56A 0.9700 . ?
C56 H56B 0.9700 . ?
C56 C57 1.518(7) . ?
C57 C58 1.531(7) . ?
C57 C59 1.615(8) . ?
C57 C60 1.505(7) . ?
C58 H58A 0.9600 . ?
C58 H58B 0.9600 . ?
C58 H58C 0.9600 . ?
C59 H59A 0.9600 . ?
C59 H59B 0.9600 . ?
C59 H59C 0.9600 . ?
C60 H60A 0.9600 . ?
C60 H60B 0.9600 . ?
C60 H60C 0.9600 . ?
C37A C38A 1.532(8) . ?
C37A C39A 1.537(8) . ?
C37A C40A 1.525(7) . ?
C38A H38D 0.9600 . ?
C38A H38E 0.9600 . ?
C38A H38F 0.9600 . ?
C39A H39D 0.9600 . ?
C39A H39E 0.9600 . ?
C39A H39F 0.9600 . ?
C40A H40C 0.9700 . ?
C40A H40D 0.9700 . ?
C40A C41A 1.532(8) . ?
C41A C42A 1.557(9) . ?
C41A C43 1.559(8) . ?
C41A C44A 1.546(9) . ?
C42A H42D 0.9600 . ?
C42A H42E 0.9600 . ?
C42A H42F 0.9600 . ?
C43 H43D 0.9600 . ?
C43 H43E 0.9600 . ?
C43 H43F 0.9600 . ?
C44A H44D 0.9600 . ?
C44A H44E 0.9600 . ?
C44A H44F 0.9600 . ?
C53A C54A 1.542(9) . ?
C53A C55A 1.551(9) . ?
C53A C56A 1.553(9) . ?
C54A H54D 0.9600 . ?
C54A H54E 0.9600 . ?
C54A H54F 0.9600 . ?
C55A H55D 0.9600 . ?
C55A H55E 0.9600 . ?
C55A H55F 0.9600 . ?
C56A H56C 0.9700 . ?
C56A H56D 0.9700 . ?
C56A C57A 1.566(9) . ?
C57A C58A 1.539(9) . ?
C57A C59A 1.534(9) . ?
C57A C60A 1.621(9) . ?
C58A H58D 0.9600 . ?
C58A H58E 0.9600 . ?
C58A H58F 0.9600 . ?
C59A H59D 0.9600 . ?
C59A H59E 0.9600 . ?
C59A H59F 0.9600 . ?
C60A H60D 0.9600 . ?
C60A H60E 0.9600 . ?
C60A H60F 0.9600 . ?
C69 C70 1.370(3) . ?
C69 C74 1.393(3) . ?
C69 C101 1.433(3) . ?
C70 C70 1.389(4) 3_666 ?
C70 C71 1.355(3) . ?
C71 C72 1.393(3) . ?
C71 C100 1.441(3) 3_666 ?
C72 C73 1.424(3) . ?
C72 C98 1.488(3) 3_666 ?
C73 H73 0.9300 . ?
C73 C74 1.420(3) . ?
C74 C75 1.493(3) . ?
C75 C76 1.430(3) . ?
C75 C102 1.399(3) . ?
C76 C77 1.405(3) . ?
C76 C81 1.415(3) . ?
C77 H77 0.9300 . ?
C77 C78 1.371(3) . ?
C78 H78 0.9300 . ?
C78 C79 1.407(3) . ?
C79 C80 1.375(3) . ?
C79 C105 1.543(3) . ?
C80 H80 0.9300 . ?
C80 C81 1.415(3) . ?
C81 C82 1.459(3) . ?
C82 C83 1.405(3) . ?
C82 C103 1.425(3) . ?
C83 H83 0.9300 . ?
C83 C84 1.376(3) . ?
C84 C85 1.402(3) . ?
C84 C113 1.545(8) . ?
C84 C1G 1.53(2) . ?
C85 H85 0.9300 . ?
C85 C86 1.384(3) . ?
C86 C87 1.515(3) . ?
C86 C103 1.426(3) . ?
C87 C88 1.363(3) . ?
C87 C104 1.430(3) . ?
C88 H88 0.9300 . ?
C88 C89 1.409(3) . ?
C89 C90 1.377(3) . ?
C89 C121 1.529(3) . ?
C90 H90 0.9300 . ?
C90 C91 1.404(3) . ?
C91 C92 1.468(3) . ?
C91 C104 1.421(3) . ?
C92 C93 1.402(3) . ?
C92 C97 1.416(3) . ?
C93 H93 0.9300 . ?
C93 C94 1.391(3) . ?
C94 C95 1.393(3) . ?
C94 C129 1.539(4) . ?
C95 H95 0.9300 . ?
C95 C96 1.369(3) . ?
C96 H96 0.9300 . ?
C96 C97 1.409(3) . ?
C97 C98 1.420(3) . ?
C98 C99 1.405(3) . ?
C99 C100 1.462(3) . ?
C99 C104 1.424(3) . ?
C100 C101 1.395(3) . ?
C101 C102 1.467(3) . ?
C102 C103 1.423(3) . ?
C105 C106 1.539(4) . ?
C105 C107 1.524(4) . ?
C105 C108 1.559(4) . ?
C106 H10A 0.9600 . ?
C106 H10B 0.9600 . ?
C106 H10C 0.9600 . ?
C107 H10D 0.9600 . ?
C107 H10E 0.9600 . ?
C107 H10F 0.9600 . ?
C108 H10G 0.9700 . ?
C108 H10H 0.9700 . ?
C108 C109 1.527(4) . ?
C109 C110 1.621(5) . ?
C109 C111 1.490(7) . ?
C109 C112 1.499(6) . ?
C109 C1I 1.634(9) . ?
C109 C1J 1.471(8) . ?
C109 C1K 1.512(10) . ?
C121 C122 1.548(4) . ?
C121 C123 1.513(4) . ?
C121 C124 1.535(4) . ?
C122 H12A 0.9600 . ?
C122 H12B 0.9600 . ?
C122 H12C 0.9600 . ?
C123 H12D 0.9600 . ?
C123 H12E 0.9600 . ?
C123 H12F 0.9600 . ?
C124 H12G 0.9700 . ?
C124 H12H 0.9700 . ?
C124 C125 1.543(5) . ?
C125 C126 1.85(3) . ?
C125 C127 1.45(3) . ?
C125 C128 1.352(19) . ?
C125 C1L 1.561(8) . ?
C125 C1M 1.586(7) . ?
C125 C1N 1.496(7) . ?
C126 H12I 0.9600 . ?
C126 H12J 0.9600 . ?
C126 H12K 0.9600 . ?
C127 H12L 0.9600 . ?
C127 H12M 0.9600 . ?
C127 H12N 0.9600 . ?
C128 H12O 0.9600 . ?
C128 H12P 0.9600 . ?
C128 H12Q 0.9600 . ?
C129 C130 1.527(4) . ?
C129 C131 1.539(4) . ?
C129 C132 1.554(4) . ?
C130 H13A 0.9600 . ?
C130 H13B 0.9600 . ?
C130 H13C 0.9600 . ?
C131 H13D 0.9600 . ?
C131 H13E 0.9600 . ?
C131 H13F 0.9600 . ?
C132 H13G 0.9700 . ?
C132 H13H 0.9700 . ?
C132 C133 1.538(4) . ?
C133 C134 1.535(6) . ?
C133 C135 1.542(5) . ?
C133 C136 1.515(5) . ?
C134 H13I 0.9600 . ?
C134 H13J 0.9600 . ?
C134 H13K 0.9600 . ?
C135 H13L 0.9600 . ?
C135 H13M 0.9600 . ?
C135 H13N 0.9600 . ?
C136 H13O 0.9600 . ?
C136 H13P 0.9600 . ?
C136 H13Q 0.9600 . ?
C110 H11A 0.9600 . ?
C110 H11B 0.9600 . ?
C110 H11C 0.9600 . ?
C111 H11D 0.9600 . ?
C111 H11E 0.9600 . ?
C111 H11F 0.9600 . ?
C112 H11G 0.9600 . ?
C112 H11H 0.9600 . ?
C112 H11I 0.9600 . ?
C113 C114 1.539(6) . ?
C113 C115 1.531(6) . ?
C113 C116 1.557(7) . ?
C114 H11J 0.9600 . ?
C114 H11K 0.9600 . ?
C114 H11L 0.9600 . ?
C115 H11M 0.9600 . ?
C115 H11N 0.9600 . ?
C115 H11O 0.9600 . ?
C116 H11P 0.9700 . ?
C116 H11Q 0.9700 . ?
C116 C117 1.541(6) . ?
C117 C118 1.527(7) . ?
C117 C119 1.538(8) . ?
C117 C120 1.527(7) . ?
C118 H11R 0.9600 . ?
C118 H11S 0.9600 . ?
C118 H11T 0.9600 . ?
C119 H11U 0.9600 . ?
C119 H11V 0.9600 . ?
C119 H11W 0.9600 . ?
C120 H12R 0.9600 . ?
C120 H12S 0.9600 . ?
C120 H12T 0.9600 . ?
C1A H1AA 0.9600 . ?
C1A H1AB 0.9600 . ?
C1A H1AC 0.9600 . ?
C1A C1G 1.532(10) . ?
C1B H1BA 0.9700 . ?
C1B H1BB 0.9700 . ?
C1B C1G 1.546(10) . ?
C1B C1H 1.540(9) . ?
C1C H1CA 0.9600 . ?
C1C H1CB 0.9600 . ?
C1C H1CC 0.9600 . ?
C1C C1G 1.543(10) . ?
C1D H1DA 0.9600 . ?
C1D H1DB 0.9600 . ?
C1D H1DC 0.9600 . ?
C1D C1H 1.534(9) . ?
C1E H1EA 0.9600 . ?
C1E H1EB 0.9600 . ?
C1E H1EC 0.9600 . ?
C1E C1H 1.538(9) . ?
C1F H1FA 0.9600 . ?
C1F H1FB 0.9600 . ?
C1F H1FC 0.9600 . ?
C1F C1H 1.536(10) . ?
C1I H1IA 0.9600 . ?
C1I H1IB 0.9600 . ?
C1I H1IC 0.9600 . ?
C1J H1JA 0.9600 . ?
C1J H1JB 0.9600 . ?
C1J H1JC 0.9600 . ?
C1K H1KA 0.9600 . ?
C1K H1KB 0.9600 . ?
C1K H1KC 0.9600 . ?
C1L H1LA 0.9600 . ?
C1L H1LB 0.9600 . ?
C1L H1LC 0.9600 . ?
C1M H1MA 0.9600 . ?
C1M H1MB 0.9600 . ?
C1M H1MC 0.9600 . ?
C1N H1NA 0.9600 . ?
C1N H1NB 0.9600 . ?
C1N H1NC 0.9600 . ?

loop_
_geom_torsion_atom_site_label_1
_geom_torsion_atom_site_label_2
_geom_torsion_atom_site_label_3
_geom_torsion_atom_site_label_4
_geom_torsion
_geom_torsion_site_symmetry_1
_geom_torsion_site_symmetry_2
_geom_torsion_site_symmetry_3
_geom_torsion_site_symmetry_4
_geom_torsion_publ_flag
Cl1 C137 C138 C139 -179.3(4) . . . . ?
Cl1 C137 C142 C141 -177.4(4) . . . . ?
C137 C138 C139 C140 -4.6(7) . . . . ?
C138 C137 C142 C141 -0.8(7) . . . . ?
C138 C139 C140 C141 1.8(9) . . . . ?
C139 C140 C141 C142 1.4(10) . . . . ?
C140 C141 C142 C137 -1.8(8) . . . . ?
C142 C137 C138 C139 4.1(6) . . . . ?
C1 C2 C3 C4 4.7(4) . . . . ?
C1 C2 C3 C32 176.8(2) . . . 3_566 ?
C1 C6 C7 C8 166.4(2) . . . . ?
C1 C6 C7 C34 -3.5(2) . . . . ?
C1 C33 C34 C7 -1.6(2) . . . . ?
C1 C33 C34 C35 -165.0(2) . . . . ?
C2 C1 C6 C5 1.8(3) . . . . ?
C2 C1 C6 C7 -170.5(2) . . . . ?
C2 C1 C33 C32 -1.1(3) . . . . ?
C2 C1 C33 C34 172.1(2) . . . . ?
C2 C2 C3 C4 -168.3(3) 3_566 . . . ?
C2 C2 C3 C32 3.8(5) 3_566 . . 3_566 ?
C2 C3 C4 C5 -1.1(3) . . . . ?
C2 C3 C4 C30 170.3(2) . . . 3_566 ?
C3 C4 C5 C6 -2.0(3) . . . . ?
C3 C32 C33 C1 4.1(3) 3_566 . . . ?
C3 C32 C33 C34 -165.8(2) 3_566 . . . ?
C4 C5 C6 C1 1.7(3) . . . . ?
C4 C5 C6 C7 170.4(2) . . . . ?
C4 C30 C31 C32 1.0(2) 3_566 . . . ?
C4 C30 C31 C36 163.05(19) 3_566 . . . ?
C5 C6 C7 C8 -3.4(4) . . . . ?
C5 C6 C7 C34 -173.3(2) . . . . ?
C6 C1 C2 C2 168.0(3) . . . 3_566 ?
C6 C1 C2 C3 -5.1(4) . . . . ?
C6 C1 C33 C32 -174.0(2) . . . . ?
C6 C1 C33 C34 -0.8(3) . . . . ?
C6 C7 C8 C9 22.2(4) . . . . ?
C6 C7 C8 C13 -156.7(2) . . . . ?
C6 C7 C34 C33 3.2(2) . . . . ?
C6 C7 C34 C35 167.35(19) . . . . ?
C7 C8 C9 C10 -178.3(2) . . . . ?
C7 C8 C13 C12 176.5(2) . . . . ?
C7 C8 C13 C14 -5.8(3) . . . . ?
C7 C34 C35 C14 -11.5(3) . . . . ?
C7 C34 C35 C18 174.3(2) . . . . ?
C8 C7 C34 C33 -167.73(19) . . . . ?
C8 C7 C34 C35 -3.6(3) . . . . ?
C8 C9 C10 C11 1.8(4) . . . . ?
C8 C13 C14 C15 169.5(2) . . . . ?
C8 C13 C14 C35 -9.3(3) . . . . ?
C9 C8 C13 C12 -2.4(3) . . . . ?
C9 C8 C13 C14 175.2(2) . . . . ?
C9 C10 C11 C12 -2.2(4) . . . . ?
C9 C10 C11 C37 168.5(3) . . . . ?
C9 C10 C11 C37A -160.7(4) . . . . ?
C10 C11 C12 C13 0.2(4) . . . . ?
C10 C11 C37 C38 65.5(5) . . . . ?
C10 C11 C37 C39 -178.1(5) . . . . ?
C10 C11 C37 C40 -54.6(6) . . . . ?
C10 C11 C37A C38A 64.3(6) . . . . ?
C10 C11 C37A C39A -177.6(6) . . . . ?
C10 C11 C37A C40A -55.4(6) . . . . ?
C11 C12 C13 C8 2.1(4) . . . . ?
C11 C12 C13 C14 -175.5(2) . . . . ?
C11 C37 C40 C41 170.1(6) . . . . ?
C11 C37A C40A C41A -64.6(8) . . . . ?
C12 C11 C37 C38 -124.1(4) . . . . ?
C12 C11 C37 C39 -7.8(7) . . . . ?
C12 C11 C37 C40 115.8(4) . . . . ?
C12 C11 C37A C38A -93.3(6) . . . . ?
C12 C11 C37A C39A 24.8(8) . . . . ?
C12 C11 C37A C40A 146.9(4) . . . . ?
C12 C13 C14 C15 -13.0(3) . . . . ?
C12 C13 C14 C35 168.2(2) . . . . ?
C13 C8 C9 C10 0.6(3) . . . . ?
C13 C14 C15 C16 179.0(2) . . . . ?
C13 C14 C35 C18 -167.76(19) . . . . ?
C13 C14 C35 C34 17.6(3) . . . . ?
C14 C15 C16 C17 -8.3(3) . . . . ?
C14 C15 C16 C45 173.2(2) . . . . ?
C15 C14 C35 C18 13.4(3) . . . . ?
C15 C14 C35 C34 -161.3(2) . . . . ?
C15 C16 C17 C18 7.9(3) . . . . ?
C15 C16 C45 C46 120.9(3) . . . . ?
C15 C16 C45 C47 1.7(3) . . . . ?
C15 C16 C45 C48 -123.1(3) . . . . ?
C16 C17 C18 C19 -166.9(2) . . . . ?
C16 C17 C18 C35 3.1(3) . . . . ?
C16 C45 C48 C49 66.4(4) . . . . ?
C17 C16 C45 C46 -57.6(3) . . . . ?
C17 C16 C45 C47 -176.8(2) . . . . ?
C17 C16 C45 C48 58.4(3) . . . . ?
C17 C18 C19 C20 62.8(3) . . . . ?
C17 C18 C19 C36 -102.4(2) . . . . ?
C17 C18 C35 C14 -13.6(3) . . . . ?
C17 C18 C35 C34 160.5(2) . . . . ?
C18 C19 C20 C21 -161.7(2) . . . . ?
C18 C19 C36 C23 150.2(2) . . . . ?
C18 C19 C36 C31 -37.8(3) . . . . ?
C19 C18 C35 C14 154.4(2) . . . . ?
C19 C18 C35 C34 -31.4(3) . . . . ?
C19 C20 C21 C22 6.2(4) . . . . ?
C19 C20 C21 C53 178.1(4) . . . . ?
C19 C20 C21 C53A -159.5(4) . . . . ?
C20 C19 C36 C23 -14.5(3) . . . . ?
C20 C19 C36 C31 157.5(2) . . . . ?
C20 C21 C22 C23 -7.7(4) . . . . ?
C20 C21 C53 C54 17.7(7) . . . . ?
C20 C21 C53 C55 132.0(5) . . . . ?
C20 C21 C53 C56 -111.1(5) . . . . ?
C20 C21 C53A C54A 55.0(9) . . . . ?
C20 C21 C53A C55A 173.4(8) . . . . ?
C20 C21 C53A C56A -66.9(8) . . . . ?
C21 C22 C23 C24 -178.4(2) . . . . ?
C21 C22 C23 C36 -1.9(4) . . . . ?
C21 C53 C56 C57 76.0(7) . . . . ?
C21 C53A C56A C57A -51.9(11) . . . . ?
C22 C21 C53 C54 -170.6(4) . . . . ?
C22 C21 C53 C55 -56.3(6) . . . . ?
C22 C21 C53 C56 60.6(6) . . . . ?
C22 C21 C53A C54A -109.6(8) . . . . ?
C22 C21 C53A C55A 8.8(11) . . . . ?
C22 C21 C53A C56A 128.4(7) . . . . ?
C22 C23 C24 C25 -14.7(4) . . . . ?
C22 C23 C24 C29 164.7(2) . . . . ?
C22 C23 C36 C19 13.2(3) . . . . ?
C22 C23 C36 C31 -159.5(2) . . . . ?
C23 C24 C25 C26 177.9(2) . . . . ?
C23 C24 C29 C28 179.1(2) . . . . ?
C23 C24 C29 C30 -3.2(3) . . . . ?
C24 C23 C36 C19 -170.3(2) . . . . ?
C24 C23 C36 C31 17.0(3) . . . . ?
C24 C25 C26 C27 3.8(4) . . . . ?
C24 C25 C26 C61 -178.8(2) . . . . ?
C24 C29 C30 C4 -155.5(2) . . . 3_566 ?
C24 C29 C30 C31 12.5(3) . . . . ?
C25 C24 C29 C28 -1.5(3) . . . . ?
C25 C24 C29 C30 176.2(2) . . . . ?
C25 C26 C27 C28 -3.2(4) . . . . ?
C25 C26 C61 C62 -66.3(3) . . . . ?
C25 C26 C61 C63 176.9(3) . . . . ?
C25 C26 C61 C64 50.1(3) . . . . ?
C26 C27 C28 C29 0.3(4) . . . . ?
C26 C61 C64 C65 68.5(3) . . . . ?
C27 C26 C61 C62 111.0(3) . . . . ?
C27 C26 C61 C63 -5.8(4) . . . . ?
C27 C26 C61 C64 -132.6(3) . . . . ?
C27 C28 C29 C24 2.1(4) . . . . ?
C27 C28 C29 C30 -175.5(2) . . . . ?
C28 C29 C30 C4 22.1(4) . . . 3_566 ?
C28 C29 C30 C31 -169.9(2) . . . . ?
C29 C24 C25 C26 -1.5(4) . . . . ?
C29 C30 C31 C32 -169.06(19) . . . . ?
C29 C30 C31 C36 -7.0(3) . . . . ?
C30 C4 C5 C6 -169.5(2) 3_566 . . . ?
C30 C31 C32 C3 0.4(2) . . . 3_566 ?
C30 C31 C32 C33 170.1(3) . . . . ?
C30 C31 C36 C19 180.0(2) . . . . ?
C30 C31 C36 C23 -7.9(3) . . . . ?
C31 C32 C33 C1 -164.7(3) . . . . ?
C31 C32 C33 C34 25.4(5) . . . . ?
C32 C3 C4 C5 -173.8(2) 3_566 . . . ?
C32 C3 C4 C30 -2.4(3) 3_566 . . 3_566 ?
C32 C31 C36 C19 -21.2(3) . . . . ?
C32 C31 C36 C23 151.0(2) . . . . ?
C32 C33 C34 C7 169.2(3) . . . . ?
C32 C33 C34 C35 5.8(4) . . . . ?
C33 C1 C2 C2 -4.5(4) . . . 3_566 ?
C33 C1 C2 C3 -177.6(2) . . . . ?
C33 C1 C6 C5 174.9(2) . . . . ?
C33 C1 C6 C7 2.6(3) . . . . ?
C33 C34 C35 C14 150.0(2) . . . . ?
C33 C34 C35 C18 -24.3(3) . . . . ?
C34 C7 C8 C9 -168.9(2) . . . . ?
C34 C7 C8 C13 12.2(3) . . . . ?
C35 C14 C15 C16 -2.1(3) . . . . ?
C35 C18 C19 C20 -105.6(3) . . . . ?
C35 C18 C19 C36 89.1(3) . . . . ?
C36 C19 C20 C21 5.0(4) . . . . ?
C36 C23 C24 C25 168.9(2) . . . . ?
C36 C23 C24 C29 -11.8(3) . . . . ?
C36 C31 C32 C3 -160.7(2) . . . 3_566 ?
C36 C31 C32 C33 9.1(4) . . . . ?
C45 C16 C17 C18 -173.5(2) . . . . ?
C45 C48 C49 C50 -168.2(3) . . . . ?
C45 C48 C49 C51 79.0(4) . . . . ?
C45 C48 C49 C52 -49.3(5) . . . . ?
C46 C45 C48 C49 -176.7(3) . . . . ?
C47 C45 C48 C49 -59.1(4) . . . . ?
C61 C26 C27 C28 179.5(2) . . . . ?
C61 C64 C65 C66 78.8(4) . . . . ?
C61 C64 C65 C67 -165.4(3) . . . . ?
C61 C64 C65 C68 -44.4(5) . . . . ?
C62 C61 C64 C65 -174.8(3) . . . . ?
C63 C61 C64 C65 -57.7(3) . . . . ?
C37 C11 C12 C13 -170.4(3) . . . . ?
C37 C40 C41 C42 53.5(11) . . . . ?
C37 C40 C41 C43A 176.6(6) . . . . ?
C37 C40 C41 C44 -71.4(10) . . . . ?
C38 C37 C40 C41 56.9(8) . . . . ?
C39 C37 C40 C41 -65.4(9) . . . . ?
C53 C21 C22 C23 -180.0(4) . . . . ?
C53 C56 C57 C58 -168.9(6) . . . . ?
C53 C56 C57 C59 75.6(7) . . . . ?
C53 C56 C57 C60 -36.6(10) . . . . ?
C54 C53 C56 C57 -52.4(8) . . . . ?
C55 C53 C56 C57 -168.4(6) . . . . ?
C37A C11 C12 C13 158.0(4) . . . . ?
C37A C40A C41A C42A -73.8(10) . . . . ?
C37A C40A C41A C43 167.0(7) . . . . ?
C37A C40A C41A C44A 50.0(10) . . . . ?
C38A C37A C40A C41A 172.1(7) . . . . ?
C39A C37A C40A C41A 55.6(10) . . . . ?
C53A C21 C22 C23 157.2(5) . . . . ?
C53A C56A C57A C58A -81.6(13) . . . . ?
C53A C56A C57A C59A 160.0(11) . . . . ?
C53A C56A C57A C60A 37.6(16) . . . . ?
C54A C53A C56A C57A -176.4(9) . . . . ?
C55A C53A C56A C57A 67.4(14) . . . . ?
C69 C70 C71 C72 6.6(4) . . . . ?
C69 C70 C71 C100 176.8(2) . . . 3_666 ?
C69 C74 C75 C76 166.2(2) . . . . ?
C69 C74 C75 C102 -3.7(2) . . . . ?
C69 C101 C102 C75 -1.5(2) . . . . ?
C69 C101 C102 C103 -164.7(2) . . . . ?
C70 C69 C74 C73 1.4(3) . . . . ?
C70 C69 C74 C75 -169.7(2) . . . . ?
C70 C69 C101 C100 -1.3(3) . . . . ?
C70 C69 C101 C102 171.4(2) . . . . ?
C70 C70 C71 C72 -167.4(3) 3_666 . . . ?
C70 C70 C71 C100 2.8(4) 3_666 . . 3_666 ?
C70 C71 C72 C73 -2.7(3) . . . . ?
C70 C71 C72 C98 168.3(2) . . . 3_666 ?
C71 C72 C73 C74 -1.7(3) . . . . ?
C71 C100 C101 C69 4.2(3) 3_666 . . . ?
C71 C100 C101 C102 -164.8(3) 3_666 . . . ?
C72 C73 C74 C69 2.4(3) . . . . ?
C72 C73 C74 C75 169.3(2) . . . . ?
C72 C98 C99 C100 2.2(2) 3_666 . . . ?
C72 C98 C99 C104 161.87(19) 3_666 . . . ?
C73 C74 C75 C76 -2.1(4) . . . . ?
C73 C74 C75 C102 -171.9(2) . . . . ?
C74 C69 C70 C70 168.1(3) . . . 3_666 ?
C74 C69 C70 C71 -6.0(4) . . . . ?
C74 C69 C101 C100 -173.6(2) . . . . ?
C74 C69 C101 C102 -1.0(3) . . . . ?
C74 C75 C76 C77 21.5(3) . . . . ?
C74 C75 C76 C81 -156.9(2) . . . . ?
C74 C75 C102 C101 3.3(2) . . . . ?
C74 C75 C102 C103 167.15(19) . . . . ?
C75 C76 C77 C78 -177.8(2) . . . . ?
C75 C76 C81 C80 176.91(19) . . . . ?
C75 C76 C81 C82 -5.1(3) . . . . ?
C75 C102 C103 C82 -11.3(3) . . . . ?
C75 C102 C103 C86 174.5(2) . . . . ?
C76 C75 C102 C101 -167.73(18) . . . . ?
C76 C75 C102 C103 -3.9(3) . . . . ?
C76 C77 C78 C79 0.3(3) . . . . ?
C76 C81 C82 C83 169.5(2) . . . . ?
C76 C81 C82 C103 -10.1(3) . . . . ?
C77 C76 C81 C80 -1.5(3) . . . . ?
C77 C76 C81 C82 176.43(19) . . . . ?
C77 C78 C79 C80 -0.2(3) . . . . ?
C77 C78 C79 C105 -179.7(2) . . . . ?
C78 C79 C80 C81 -0.8(3) . . . . ?
C78 C79 C105 C106 53.8(3) . . . . ?
C78 C79 C105 C107 171.7(2) . . . . ?
C78 C79 C105 C108 -67.6(3) . . . . ?
C79 C80 C81 C76 1.7(3) . . . . ?
C79 C80 C81 C82 -176.3(2) . . . . ?
C79 C105 C108 C109 169.9(3) . . . . ?
C80 C79 C105 C106 -125.7(2) . . . . ?
C80 C79 C105 C107 -7.8(3) . . . . ?
C80 C79 C105 C108 113.0(2) . . . . ?
C80 C81 C82 C83 -12.6(3) . . . . ?
C80 C81 C82 C103 167.81(19) . . . . ?
C81 C76 C77 C78 0.6(3) . . . . ?
C81 C82 C83 C84 178.5(2) . . . . ?
C81 C82 C103 C86 -167.56(19) . . . . ?
C81 C82 C103 C102 17.9(3) . . . . ?
C82 C83 C84 C85 -8.3(3) . . . . ?
C82 C83 C84 C113 168.9(3) . . . . ?
C82 C83 C84 C1G -178.6(5) . . . . ?
C83 C82 C103 C86 12.8(3) . . . . ?
C83 C82 C103 C102 -161.70(19) . . . . ?
C83 C84 C85 C86 8.0(4) . . . . ?
C83 C84 C113 C114 123.7(4) . . . . ?
C83 C84 C113 C115 6.8(6) . . . . ?
C83 C84 C113 C116 -120.2(4) . . . . ?
C83 C84 C1G C1A 41.3(10) . . . . ?
C83 C84 C1G C1B -72.6(8) . . . . ?
C83 C84 C1G C1C 163.8(8) . . . . ?
C84 C85 C86 C87 -165.3(2) . . . . ?
C84 C85 C86 C103 2.7(3) . . . . ?
C84 C113 C116 C117 62.4(7) . . . . ?
C85 C84 C113 C114 -59.1(5) . . . . ?
C85 C84 C113 C115 -176.1(3) . . . . ?
C85 C84 C113 C116 57.0(5) . . . . ?
C85 C84 C1G C1A -128.8(7) . . . . ?
C85 C84 C1G C1B 117.3(6) . . . . ?
C85 C84 C1G C1C -6.2(11) . . . . ?
C85 C86 C87 C88 67.2(2) . . . . ?
C85 C86 C87 C104 -100.5(2) . . . . ?
C85 C86 C103 C82 -13.1(3) . . . . ?
C85 C86 C103 C102 161.0(2) . . . . ?
C86 C87 C88 C89 -163.8(2) . . . . ?
C86 C87 C104 C91 152.3(2) . . . . ?
C86 C87 C104 C99 -38.1(3) . . . . ?
C87 C86 C103 C82 152.9(2) . . . . ?
C87 C86 C103 C102 -32.9(3) . . . . ?
C87 C88 C89 C90 6.7(3) . . . . ?
C87 C88 C89 C121 -170.2(2) . . . . ?
C88 C87 C104 C91 -14.9(3) . . . . ?
C88 C87 C104 C99 154.7(2) . . . . ?
C88 C89 C90 C91 -8.7(3) . . . . ?
C88 C89 C121 C122 70.7(3) . . . . ?
C88 C89 C121 C123 -172.5(2) . . . . ?
C88 C89 C121 C124 -43.7(3) . . . . ?
C89 C90 C91 C92 -177.4(2) . . . . ?
C89 C90 C91 C104 -1.1(3) . . . . ?
C89 C121 C124 C125 -68.6(3) . . . . ?
C90 C89 C121 C122 -106.0(3) . . . . ?
C90 C89 C121 C123 10.8(4) . . . . ?
C90 C89 C121 C124 139.6(2) . . . . ?
C90 C91 C92 C93 -15.0(3) . . . . ?
C90 C91 C92 C97 164.0(2) . . . . ?
C90 C91 C104 C87 13.0(3) . . . . ?
C90 C91 C104 C99 -157.3(2) . . . . ?
C91 C92 C93 C94 177.7(2) . . . . ?
C91 C92 C97 C96 179.5(2) . . . . ?
C91 C92 C97 C98 -4.4(3) . . . . ?
C92 C91 C104 C87 -170.47(19) . . . . ?
C92 C91 C104 C99 19.2(3) . . . . ?
C92 C93 C94 C95 3.1(4) . . . . ?
C92 C93 C94 C129 -178.5(2) . . . . ?
C92 C97 C98 C72 -152.3(2) . . . 3_666 ?
C92 C97 C98 C99 13.9(3) . . . . ?
C93 C92 C97 C96 -1.5(3) . . . . ?
C93 C92 C97 C98 174.6(2) . . . . ?
C93 C94 C95 C96 -2.2(4) . . . . ?
C93 C94 C129 C130 -67.1(3) . . . . ?
C93 C94 C129 C131 174.3(3) . . . . ?
C93 C94 C129 C132 49.8(3) . . . . ?
C94 C95 C96 C97 -0.5(4) . . . . ?
C94 C129 C132 C133 67.4(3) . . . . ?
C95 C94 C129 C130 111.2(3) . . . . ?
C95 C94 C129 C131 -7.4(4) . . . . ?
C95 C94 C129 C132 -131.9(3) . . . . ?
C95 C96 C97 C92 2.4(3) . . . . ?
C95 C96 C97 C98 -173.5(2) . . . . ?
C96 C97 C98 C72 23.6(4) . . . 3_666 ?
C96 C97 C98 C99 -170.1(2) . . . . ?
C97 C92 C93 C94 -1.3(3) . . . . ?
C97 C98 C99 C100 -166.55(19) . . . . ?
C97 C98 C99 C104 -6.8(3) . . . . ?
C98 C72 C73 C74 -168.6(2) 3_666 . . . ?
C98 C99 C100 C71 -0.5(2) . . . 3_666 ?
C98 C99 C100 C101 168.0(3) . . . . ?
C98 C99 C104 C87 -179.7(2) . . . . ?
C98 C99 C104 C91 -10.0(3) . . . . ?
C99 C100 C101 C69 -163.2(3) . . . . ?
C99 C100 C101 C102 27.8(5) . . . . ?
C100 C71 C72 C73 -173.7(2) 3_666 . . . ?
C100 C71 C72 C98 -2.7(3) 3_666 . . 3_666 ?
C100 C99 C104 C87 -23.3(3) . . . . ?
C100 C99 C104 C91 146.5(2) . . . . ?
C100 C101 C102 C75 168.5(3) . . . . ?
C100 C101 C102 C103 5.3(4) . . . . ?
C101 C69 C70 C70 -3.9(4) . . . 3_666 ?
C101 C69 C70 C71 -177.9(2) . . . . ?
C101 C69 C74 C73 174.0(2) . . . . ?
C101 C69 C74 C75 2.9(3) . . . . ?
C101 C102 C103 C82 149.8(2) . . . . ?
C101 C102 C103 C86 -24.4(3) . . . . ?
C102 C75 C76 C77 -169.5(2) . . . . ?
C102 C75 C76 C81 12.1(3) . . . . ?
C103 C82 C83 C84 -1.9(3) . . . . ?
C103 C86 C87 C88 -99.3(2) . . . . ?
C103 C86 C87 C104 93.1(3) . . . . ?
C104 C87 C88 C89 5.1(3) . . . . ?
C104 C91 C92 C93 168.6(2) . . . . ?
C104 C91 C92 C97 -12.4(3) . . . . ?
C104 C99 C100 C71 -159.4(2) . . . 3_666 ?
C104 C99 C100 C101 9.1(4) . . . . ?
C105 C79 C80 C81 178.6(2) . . . . ?
C105 C108 C109 C110 -78.3(4) . . . . ?
C105 C108 C109 C111 170.7(6) . . . . ?
C105 C108 C109 C112 39.6(5) . . . . ?
C105 C108 C109 C1I 87.7(7) . . . . ?
C105 C108 C109 C1J -18.0(10) . . . . ?
C105 C108 C109 C1K -171.5(11) . . . . ?
C106 C105 C108 C109 52.8(4) . . . . ?
C107 C105 C108 C109 -70.1(3) . . . . ?
C121 C89 C90 C91 168.1(2) . . . . ?
C121 C124 C125 C126 153.9(11) . . . . ?
C121 C124 C125 C127 66.7(16) . . . . ?
C121 C124 C125 C128 -108.2(14) . . . . ?
C121 C124 C125 C1L 37.2(6) . . . . ?
C121 C124 C125 C1M -76.0(7) . . . . ?
C121 C124 C125 C1N 162.5(6) . . . . ?
C122 C121 C124 C125 176.4(3) . . . . ?
C123 C121 C124 C125 60.5(4) . . . . ?
C129 C94 C95 C96 179.4(2) . . . . ?
C129 C132 C133 C134 -165.2(3) . . . . ?
C129 C132 C133 C135 78.3(4) . . . . ?
C129 C132 C133 C136 -45.0(4) . . . . ?
C130 C129 C132 C133 -175.1(3) . . . . ?
C131 C129 C132 C133 -57.0(3) . . . . ?
C113 C84 C85 C86 -169.3(3) . . . . ?
C113 C116 C117 C118 -62.1(8) . . . . ?
C113 C116 C117 C119 66.5(8) . . . . ?
C113 C116 C117 C120 -177.4(5) . . . . ?
C114 C113 C116 C117 178.5(5) . . . . ?
C115 C113 C116 C117 -64.8(7) . . . . ?
C1G C84 C85 C86 178.7(5) . . . . ?
C1G C1B C1H C1D -60.7(16) . . . . ?
C1G C1B C1H C1E 64.3(17) . . . . ?
C1G C1B C1H C1F -178.8(13) . . . . ?
C1H C1B C1G C84 -58.4(13) . . . . ?
C1H C1B C1G C1A -175.9(10) . . . . ?
C1H C1B C1G C1C 65.9(18) . . . . ?
